data_1508163
loop_
_publ_author_name
'Ayme, Jean-Fran\,cois'
'Beves, Jonathon E.'
'Leigh, David A.'
'McBurney, Roy T.'
'Rissanen, Kari'
'Schultz, David'

_publ_section_title
;
 A synthetic molecular pentafoil knot.
;
_journal_issue 1
_journal_name_full 'Nature chemistry'
_journal_page_first 15
_journal_page_last 20
_journal_paper_doi 10.1038/nchem.1193
_journal_volume 4
_journal_year 2012
_chemical_formula_analytical '(C160 H190 N30 O10 Cl1)9+, 9(PF6)-, 2(CH3CN), 5(H2O)'
_chemical_formula_sum 'C168 H176 Cl F49 Fe5 N32 O18.5 P8'
_chemical_formula_weight 4432.87
_chemical_name_systematic
;
 ?
;
_space_group_IT_number 14
_symmetry_cell_setting monoclinic
_symmetry_Int_Tables_number 14
_symmetry_space_group_name_Hall '-P 2ybc'
_symmetry_space_group_name_H-M 'P 1 21/c 1'
_atom_sites_solution_hydrogens geom
_atom_sites_solution_primary direct
_atom_sites_solution_secondary difmap
_audit_creation_date 2011-06-04T14:56:53-00:00
_audit_creation_method 'WinGX routine CIF_UPDATE'
_cell_angle_alpha 90
_cell_angle_beta 105.335(5)
_cell_angle_gamma 90
_cell_formula_units_Z 4
_cell_length_a 23.444(5)
_cell_length_b 36.333(7)
_cell_length_c 29.094(7)
_cell_measurement_reflns_used 27826
_cell_measurement_temperature 100(2)
_cell_measurement_theta_max 28
_cell_measurement_theta_min 2.5
_cell_volume 23900(9)
_computing_cell_refinement
;
        CrystalClear-SM Expert 2.0 r5 (Rigaku, 2010)
;
_computing_data_collection
;
        CrystalClear-SM Expert 2.0 r5 (Rigaku, 2010)
;
_computing_data_reduction
;
        CrystalClear-SM Expert 2.0 r5 (Rigaku, 2010)
;
_computing_structure_refinement 'SHELXL-97 (Sheldrick, 2008)'
_diffrn_ambient_temperature 100(2)
_diffrn_detector CCD
_diffrn_detector_area_resol_mean 28.5714
_diffrn_measured_fraction_theta_full 0.952
_diffrn_measured_fraction_theta_max 0.952
_diffrn_measurement_device
;
        CrystalLogic Kappa (3 circle)
;
_diffrn_measurement_device_type
;
        Rigaku Saturn724+ (2x2 bin mode)
;
_diffrn_measurement_method 'profile data from \w-scans'
_diffrn_orient_matrix_type d*Trek
_diffrn_orient_matrix_UB_11 -0.000304
_diffrn_orient_matrix_UB_12 -0.03438
_diffrn_orient_matrix_UB_13 0.027823
_diffrn_orient_matrix_UB_21 -0.002159
_diffrn_orient_matrix_UB_22 -0.01725
_diffrn_orient_matrix_UB_23 -0.021339
_diffrn_orient_matrix_UB_31 0.0342
_diffrn_orient_matrix_UB_32 -0.009206
_diffrn_orient_matrix_UB_33 0.003982
_diffrn_radiation_monochromator graphite
_diffrn_radiation_type synchrotron
_diffrn_radiation_wavelength 0.6889
_diffrn_reflns_av_R_equivalents 0.1218
_diffrn_reflns_av_unetI/netI 0.147
_diffrn_reflns_limit_h_max 27
_diffrn_reflns_limit_h_min -27
_diffrn_reflns_limit_k_max 43
_diffrn_reflns_limit_k_min -43
_diffrn_reflns_limit_l_max 20
_diffrn_reflns_limit_l_min -32
_diffrn_reflns_number 147704
_diffrn_reflns_theta_full 24.21
_diffrn_reflns_theta_max 24.21
_diffrn_reflns_theta_min 2.46
_exptl_absorpt_coefficient_mu 0.455
_exptl_absorpt_correction_T_max 1
_exptl_absorpt_correction_T_min 0.621
_exptl_absorpt_correction_type multi-scan
_exptl_crystal_colour purple
_exptl_crystal_density_diffrn 1.232
_exptl_crystal_density_method 'not measured'
_exptl_crystal_description sheet
_exptl_crystal_F_000 9056
_exptl_crystal_size_max 0.05
_exptl_crystal_size_mid 0.04
_exptl_crystal_size_min 0.01
_refine_diff_density_max 1.207
_refine_diff_density_min -0.609
_refine_diff_density_rms 0.114
_refine_ls_extinction_method none
_refine_ls_goodness_of_fit_ref 1.022
_refine_ls_hydrogen_treatment constr
_refine_ls_matrix_type full
_refine_ls_number_parameters 2431
_refine_ls_number_reflns 40213
_refine_ls_number_restraints 7
_refine_ls_restrained_S_all 1.022
_refine_ls_R_factor_all 0.2497
_refine_ls_R_factor_gt 0.1382
_refine_ls_shift/su_max 0.052
_refine_ls_shift/su_mean 0.008
_refine_ls_structure_factor_coef Fsqd
_refine_ls_weighting_details 'calc w=1/[\s^2^(Fo^2^)+(0.2000P)^2^+0.0000P] where P=(Fo^2^+2Fc^2^)/3'
_refine_ls_weighting_scheme calc
_refine_ls_wR_factor_gt 0.35
_refine_ls_wR_factor_ref 0.4217
_reflns_number_gt 13330
_reflns_number_total 40213
_reflns_threshold_expression >2\s(I)
_cod_data_source_file nchem.1193-s2.cif
_cod_data_source_block 5-knot
_cod_depositor_comments
;
The following automatic conversions were performed:

'_exptl_absorpt_correction_type' value 'Multi-scan' changed to
'multi-scan' according to
/home/saulius/struct/CIF-dictionaries/cif_core.dic dictionary named
'cif_core.dic' version 2.4.1 from 2010-06-29.

Automatic conversion script
Id: cif_fix_values 1891 2012-01-12 08:04:46Z andrius 
;
_cod_original_sg_symbol_H-M P21/c
_cod_original_formula_sum 'C168 H176 Cl F49 Fe5 N32 O18.50 P8'
_cod_database_code 1508163

loop_
_symmetry_equiv_pos_as_xyz
'x, y, z'
'-x, y+1/2, -z+1/2'
'-x, -y, -z'
'x, -y-1/2, z-1/2'

loop_
_atom_site_label
_atom_site_type_symbol
_atom_site_fract_x
_atom_site_fract_y
_atom_site_fract_z
_atom_site_U_iso_or_equiv
_atom_site_adp_type
_atom_site_occupancy
_atom_site_symmetry_multiplicity
_atom_site_calc_flag
_atom_site_refinement_flags
Fe1 Fe -0.16398(6) 0.81502(5) 0.33660(5) 0.0849(5) Uani 1 1 d .
Fe2 Fe 0.14408(10) 0.94572(4) 0.40167(6) 0.1039(6) Uani 1 1 d .
Fe3 Fe 0.43163(6) 0.80654(5) 0.46455(5) 0.0861(5) Uani 1 1 d .
Fe4 Fe 0.30699(7) 0.58853(4) 0.43763(6) 0.0843(5) Uani 1 1 d .
Fe5 Fe -0.06360(8) 0.59663(4) 0.35550(5) 0.0923(5) Uani 1 1 d .
Cl1 Cl 0.13165(9) 0.75023(5) 0.35501(8) 0.0611(6) Uani 1 1 d .
N1 N -0.0962(4) 0.8271(2) 0.3092(3) 0.079(2) Uani 1 1 d .
C2 C -0.0472(4) 0.8064(3) 0.3288(4) 0.074(3) Uani 1 1 d .
C3 C 0.0021(5) 0.8084(3) 0.3108(4) 0.093(3) Uani 1 1 d .
H3 H 0.035 0.7926 0.3223 0.112 Uiso 1 1 calc R
C4 C 0.0019(6) 0.8348(4) 0.2747(4) 0.106(4) Uani 1 1 d .
H4 H 0.0359 0.8381 0.2632 0.128 Uiso 1 1 calc R
C5 C -0.0501(6) 0.8564(4) 0.2558(4) 0.110(4) Uani 1 1 d .
C6 C -0.0975(5) 0.8507(3) 0.2736(4) 0.093(3) Uani 1 1 d .
H6 H -0.1329 0.864 0.2603 0.111 Uiso 1 1 calc R
C7 C -0.0508(7) 0.8837(4) 0.2165(4) 0.121(5) Uani 1 1 d .
H7A H -0.0887 0.8973 0.2098 0.145 Uiso 1 1 calc R
H7B H -0.0508 0.8695 0.1874 0.145 Uiso 1 1 calc R
C8 C -0.0001(7) 0.9123(5) 0.2248(5) 0.137(6) Uani 1 1 d .
H8A H 0.0372 0.8995 0.2248 0.165 Uiso 1 1 calc R
H8B H -0.0088 0.9301 0.198 0.165 Uiso 1 1 calc R
C9 C 0.0086(6) 0.9330(4) 0.2703(5) 0.115(4) Uani 1 1 d .
C10 C 0.0614(7) 0.9314(3) 0.3057(5) 0.114(3) Uani 1 1 d .
H10 H 0.0913 0.9164 0.2988 0.137 Uiso 1 1 calc R
N11 N 0.0772(5) 0.9494(3) 0.3513(5) 0.124(4) Uani 1 1 d .
C12 C 0.0342(8) 0.9693(4) 0.3547(5) 0.114(3) Uani 1 1 d .
C13 C -0.0240(8) 0.9731(4) 0.3279(7) 0.151(7) Uani 1 1 d .
H13 H -0.053 0.987 0.3378 0.181 Uiso 1 1 calc R
C14 C -0.0351(7) 0.9544(4) 0.2849(6) 0.142(4) Uani 1 1 d .
H14 H -0.0738 0.9557 0.2639 0.17 Uiso 1 1 calc R
C15 C 0.0432(7) 0.9871(4) 0.4007(7) 0.142(4) Uani 1 1 d .
H15 H 0.0148 1.0024 0.4093 0.17 Uiso 1 1 calc R
N16 N 0.0940(6) 0.9796(2) 0.4281(4) 0.121(4) Uani 1 1 d .
C17 C 0.1163(8) 0.9952(3) 0.4796(5) 0.135(5) Uani 1 1 d .
H17A H 0.0816 1.0031 0.4904 0.162 Uiso 1 1 calc R
H17B H 0.136 0.9751 0.5009 0.162 Uiso 1 1 calc R
C18 C 0.1584(9) 1.0269(7) 0.4851(7) 0.207(10) Uani 1 1 d .
H18A H 0.1702 1.0351 0.5188 0.248 Uiso 1 1 calc R
H18B H 0.1944 1.0193 0.476 0.248 Uiso 1 1 calc R
O19 O 0.1318(13) 1.0549(3) 0.4570(10) 0.376(12) Uani 1 1 d .
C20 C 0.1799(14) 1.0861(5) 0.4632(11) 0.303(18) Uani 1 1 d .
H20A H 0.219 1.0772 0.4822 0.364 Uiso 1 1 calc R
H20B H 0.1685 1.108 0.4789 0.364 Uiso 1 1 calc R
C21 C 0.1808(17) 1.0948(5) 0.4108(11) 0.36(2) Uani 1 1 d .
H21A H 0.1404 1.1022 0.3929 0.434 Uiso 1 1 calc R
H21B H 0.207 1.1162 0.4114 0.434 Uiso 1 1 calc R
O22 O 0.1991(11) 1.0666(3) 0.3860(10) 0.376(12) Uani 1 1 d D
C23 C 0.1459(15) 1.0466(7) 0.3552(8) 0.46(2) Uani 1 1 d D
H23A H 0.1164 1.0436 0.3738 0.546 Uiso 1 1 calc R
H23B H 0.1277 1.0624 0.3274 0.546 Uiso 1 1 calc R
C24 C 0.157(2) 1.0112(6) 0.3378(11) 0.46(2) Uani 1 1 d .
H24A H 0.1803 1.0139 0.3143 0.546 Uiso 1 1 calc R
H24B H 0.1189 0.9992 0.3218 0.546 Uiso 1 1 calc R
N25 N 0.1934(9) 0.9856(4) 0.3829(6) 0.148(6) Uani 1 1 d .
C26 C 0.2423(14) 0.9899(5) 0.4098(8) 0.176(11) Uani 1 1 d .
H26 H 0.2667 1.0091 0.4036 0.211 Uiso 1 1 calc R
C27 C 0.2642(8) 0.9669(4) 0.4508(6) 0.125(6) Uani 1 1 d .
N28 N 0.2192(4) 0.9431(3) 0.4557(3) 0.103(3) Uani 1 1 d .
C29 C 0.2316(7) 0.9194(3) 0.4941(5) 0.102(4) Uani 1 1 d .
H29 H 0.2 0.9043 0.4979 0.123 Uiso 1 1 calc R
C30 C 0.2868(7) 0.9152(4) 0.5286(6) 0.115(4) Uani 1 1 d .
C31 C 0.3317(10) 0.9379(6) 0.5195(7) 0.151(7) Uani 1 1 d .
H31 H 0.3713 0.9355 0.5384 0.181 Uiso 1 1 calc R
C32 C 0.3183(10) 0.9632(7) 0.4836(10) 0.204(12) Uani 1 1 d .
H32 H 0.3488 0.9797 0.4811 0.245 Uiso 1 1 calc R
C33 C 0.2956(5) 0.8916(4) 0.5682(5) 0.111(4) Uani 1 1 d .
H33A H 0.2798 0.9037 0.5928 0.134 Uiso 1 1 calc R
H33B H 0.3386 0.8881 0.5818 0.134 Uiso 1 1 calc R
C34 C 0.2662(5) 0.8536(3) 0.5567(4) 0.092(3) Uani 1 1 d .
H34A H 0.2767 0.8386 0.586 0.111 Uiso 1 1 calc R
H34B H 0.2228 0.8571 0.5478 0.111 Uiso 1 1 calc R
C35 C 0.2825(4) 0.8321(3) 0.5170(4) 0.080(3) Uani 1 1 d .
C36 C 0.3386(5) 0.8306(3) 0.5104(4) 0.095(3) Uani 1 1 d .
H36 H 0.3692 0.8445 0.5311 0.114 Uiso 1 1 calc R
N37 N 0.3520(3) 0.8100(2) 0.4757(3) 0.079(2) Uani 1 1 d .
C38 C 0.3095(4) 0.7916(3) 0.4441(3) 0.066(2) Uani 1 1 d .
C39 C 0.2503(4) 0.7930(3) 0.4459(4) 0.074(3) Uani 1 1 d .
H39 H 0.2203 0.7805 0.4228 0.089 Uiso 1 1 calc R
C40 C 0.2366(5) 0.8133(3) 0.4826(4) 0.081(3) Uani 1 1 d .
H40 H 0.1969 0.8145 0.4847 0.097 Uiso 1 1 calc R
C41 C 0.3279(4) 0.7713(3) 0.4072(4) 0.072(3) Uani 1 1 d .
N42 N 0.3875(4) 0.7722(2) 0.4138(3) 0.081(2) Uani 1 1 d .
C43 C 0.4115(5) 0.7529(3) 0.3833(4) 0.085(3) Uani 1 1 d .
H43 H 0.4528 0.7543 0.3864 0.102 Uiso 1 1 calc R
C44 C 0.3752(5) 0.7305(3) 0.3465(4) 0.092(3) Uani 1 1 d .
C45 C 0.3144(5) 0.7284(3) 0.3405(4) 0.097(3) Uani 1 1 d .
H45 H 0.2895 0.7132 0.317 0.117 Uiso 1 1 calc R
C46 C 0.2921(4) 0.7510(3) 0.3726(4) 0.081(3) Uani 1 1 d .
H46 H 0.2507 0.7515 0.3693 0.098 Uiso 1 1 calc R
C47 C 0.4046(5) 0.7089(4) 0.3120(4) 0.102(4) Uani 1 1 d .
H47A H 0.3904 0.7193 0.2795 0.122 Uiso 1 1 calc R
H47B H 0.448 0.7124 0.3225 0.122 Uiso 1 1 calc R
C48 C 0.3913(5) 0.6693(3) 0.3103(5) 0.103(4) Uani 1 1 d .
H48A H 0.413 0.6572 0.2895 0.124 Uiso 1 1 calc R
H48B H 0.3485 0.666 0.2952 0.124 Uiso 1 1 calc R
C49 C 0.4072(6) 0.6490(3) 0.3597(5) 0.106(4) Uani 1 1 d .
C50 C 0.3618(5) 0.6298(3) 0.3709(4) 0.1002(19) Uani 1 1 d D
H50 H 0.3246 0.629 0.3478 0.12 Uiso 1 1 calc R
N51 N 0.3672(4) 0.6119(2) 0.4135(3) 0.1002(19) Uani 1 1 d D
C52 C 0.4238(5) 0.6127(3) 0.4451(5) 0.1002(19) Uani 1 1 d D
C53 C 0.4679(5) 0.6331(4) 0.4356(6) 0.116(4) Uani 1 1 d .
H53 H 0.5041 0.6355 0.4595 0.139 Uiso 1 1 calc R
C54 C 0.4621(6) 0.6502(4) 0.3932(6) 0.120(4) Uani 1 1 d .
H54 H 0.4945 0.6627 0.3865 0.144 Uiso 1 1 calc R
C55 C 0.4232(7) 0.5941(4) 0.4874(5) 0.117(4) Uani 1 1 d .
H55 H 0.4582 0.5925 0.5128 0.141 Uiso 1 1 calc R
N56 N 0.3726(5) 0.5784(3) 0.4917(3) 0.100(3) Uani 1 1 d .
C57 C 0.3725(5) 0.5606(3) 0.5359(4) 0.099(3) Uani 1 1 d .
H57A H 0.3383 0.5697 0.5466 0.119 Uiso 1 1 calc R
H57B H 0.4089 0.5677 0.5604 0.119 Uiso 1 1 calc R
C58 C 0.3693(7) 0.5188(4) 0.5325(6) 0.144(5) Uani 1 1 d .
H58A H 0.3651 0.508 0.5627 0.173 Uiso 1 1 calc R
H58B H 0.3354 0.5109 0.5062 0.173 Uiso 1 1 calc R
O59 O 0.4228(5) 0.5079(3) 0.5238(6) 0.215(6) Uani 1 1 d .
C60 C 0.4298(16) 0.4708(7) 0.5147(11) 0.301(18) Uani 1 1 d .
H60A H 0.3953 0.4572 0.5197 0.361 Uiso 1 1 calc R
H60B H 0.4653 0.4616 0.5385 0.361 Uiso 1 1 calc R
C60A C 0.4357(9) 0.4618(5) 0.4684(10) 0.205(11) Uani 1 1 d .
H60C H 0.4729 0.4726 0.4645 0.246 Uiso 1 1 calc R
H60D H 0.4385 0.4347 0.4658 0.246 Uiso 1 1 calc R
O61 O 0.3889(6) 0.4744(4) 0.4323(6) 0.192(5) Uani 1 1 d .
C62 C 0.4108(8) 0.5106(6) 0.4147(8) 0.201(9) Uani 1 1 d .
H62A H 0.4301 0.5265 0.4419 0.242 Uiso 1 1 calc R
H62B H 0.4394 0.5054 0.3958 0.242 Uiso 1 1 calc R
C63 C 0.3580(6) 0.5282(3) 0.3852(5) 0.114(4) Uani 1 1 d .
H63A H 0.3395 0.5112 0.3589 0.137 Uiso 1 1 calc R
H63B H 0.3704 0.5505 0.3707 0.137 Uiso 1 1 calc R
N64 N 0.3123(4) 0.5392(3) 0.4096(3) 0.097(3) Uani 1 1 d .
C65 C 0.2718(7) 0.5152(3) 0.4148(5) 0.111(4) Uani 1 1 d .
H65 H 0.269 0.4912 0.4014 0.134 Uiso 1 1 calc R
C66 C 0.2321(5) 0.5280(3) 0.4423(4) 0.085(3) Uani 1 1 d .
N67 N 0.2447(4) 0.5623(2) 0.4611(3) 0.080(2) Uani 1 1 d .
C68 C 0.2074(6) 0.5751(3) 0.4875(4) 0.093(3) Uani 1 1 d .
H68 H 0.2169 0.5985 0.5019 0.112 Uiso 1 1 calc R
C69 C 0.1577(6) 0.5579(3) 0.4955(4) 0.096(4) Uani 1 1 d .
C70 C 0.1467(5) 0.5218(3) 0.4733(4) 0.092(3) Uani 1 1 d .
H70 H 0.1135 0.5078 0.476 0.11 Uiso 1 1 calc R
C71 C 0.1843(6) 0.5077(3) 0.4482(5) 0.105(4) Uani 1 1 d .
H71 H 0.1773 0.4837 0.4348 0.126 Uiso 1 1 calc R
C72 C 0.1274(5) 0.5731(3) 0.5263(4) 0.081(3) Uani 1 1 d .
H72A H 0.1506 0.5683 0.5595 0.097 Uiso 1 1 calc R
H72B H 0.0891 0.5601 0.5214 0.097 Uiso 1 1 calc R
C73 C 0.1152(4) 0.6147(3) 0.5207(4) 0.079(3) Uani 1 1 d .
H73A H 0.0906 0.6219 0.5421 0.095 Uiso 1 1 calc R
H73B H 0.1534 0.6279 0.5316 0.095 Uiso 1 1 calc R
C74 C 0.0847(4) 0.6278(3) 0.4709(4) 0.073(3) Uani 1 1 d .
C75 C 0.0374(5) 0.6093(3) 0.4432(4) 0.079(3) Uani 1 1 d .
H75 H 0.0257 0.5869 0.455 0.095 Uiso 1 1 calc R
N76 N 0.0050(3) 0.6217(2) 0.3978(3) 0.074(2) Uani 1 1 d .
C77 C 0.0240(4) 0.6519(2) 0.3790(3) 0.062(2) Uani 1 1 d .
C78 C 0.0719(5) 0.6719(3) 0.4057(4) 0.085(3) Uani 1 1 d .
H78 H 0.0842 0.6937 0.393 0.102 Uiso 1 1 calc R
C79 C 0.1026(5) 0.6598(3) 0.4524(4) 0.078(3) Uani 1 1 d .
H79 H 0.1352 0.6735 0.4707 0.093 Uiso 1 1 calc R
C80 C -0.0131(4) 0.6625(3) 0.3331(4) 0.070(2) Uani 1 1 d .
N81 N -0.0597(4) 0.6402(2) 0.3140(3) 0.077(2) Uani 1 1 d .
C82 C -0.0957(5) 0.6478(3) 0.2707(4) 0.083(3) Uani 1 1 d .
H82 H -0.1287 0.6322 0.2581 0.1 Uiso 1 1 calc R
C83 C -0.0857(5) 0.6781(3) 0.2439(4) 0.083(3) Uani 1 1 d .
C84 C -0.0376(5) 0.7018(3) 0.2617(4) 0.081(3) Uani 1 1 d .
H84 H -0.0308 0.7227 0.2443 0.097 Uiso 1 1 calc R
C85 C -0.0012(5) 0.6932(3) 0.3051(4) 0.090(3) Uani 1 1 d .
H85 H 0.033 0.7078 0.3174 0.108 Uiso 1 1 calc R
C86 C -0.1298(5) 0.6847(4) 0.1955(3) 0.098(4) Uani 1 1 d .
H86A H -0.1612 0.6658 0.1906 0.117 Uiso 1 1 calc R
H86B H -0.1091 0.6815 0.1702 0.117 Uiso 1 1 calc R
C87 C -0.1587(6) 0.7225(3) 0.1900(4) 0.100(3) Uani 1 1 d .
H87A H -0.1892 0.7235 0.1591 0.119 Uiso 1 1 calc R
H87B H -0.1284 0.7413 0.1893 0.119 Uiso 1 1 calc R
C88 C -0.1878(3) 0.7321(2) 0.2303(2) 0.096(3) Uani 1 1 d G
C89 C -0.1653(3) 0.76326(19) 0.2566(3) 0.083(3) Uani 1 1 d G
H89 H -0.1343 0.7769 0.2491 0.099 Uiso 1 1 calc R
N90 N -0.1882(3) 0.77455(15) 0.2938(3) 0.141(5) Uani 1 1 d G
C91 C -0.2335(3) 0.7547(2) 0.3047(3) 0.107(4) Uani 1 1 d G
C92 C -0.2560(3) 0.7235(2) 0.2784(3) 0.119(5) Uani 1 1 d G
H92 H -0.287 0.7099 0.2859 0.143 Uiso 1 1 calc R
C93 C -0.2332(4) 0.71220(19) 0.2412(3) 0.131(5) Uani 1 1 d G
H93 H -0.2486 0.6909 0.2233 0.157 Uiso 1 1 calc R
C94 C -0.2537(5) 0.7684(4) 0.3427(4) 0.099(4) Uani 1 1 d .
H94 H -0.2845 0.7568 0.3531 0.119 Uiso 1 1 calc R
N95 N -0.2276(4) 0.7979(3) 0.3626(3) 0.093(3) Uani 1 1 d .
C96 C -0.2454(5) 0.8133(3) 0.4027(4) 0.103(4) Uani 1 1 d .
H96A H -0.2097 0.8219 0.4268 0.123 Uiso 1 1 calc R
H96B H -0.2638 0.7936 0.4175 0.123 Uiso 1 1 calc R
C97 C -0.2866(8) 0.8437(5) 0.3901(6) 0.154(6) Uani 1 1 d .
H97A H -0.2957 0.8533 0.4192 0.185 Uiso 1 1 calc R
H97B H -0.2684 0.8638 0.3759 0.185 Uiso 1 1 calc R
O98 O -0.3376(6) 0.8323(5) 0.3584(4) 0.205(7) Uani 1 1 d .
C99 C -0.3754(11) 0.8629(10) 0.3391(8) 0.34(2) Uani 1 1 d .
H99A H -0.3549 0.8865 0.3496 0.413 Uiso 1 1 calc R
H99B H -0.412 0.8621 0.3499 0.413 Uiso 1 1 calc R
C100 C -0.3899(6) 0.8596(8) 0.2853(8) 0.261(14) Uani 1 1 d .
H10A H -0.3989 0.8336 0.2757 0.314 Uiso 1 1 calc R
H10B H -0.4251 0.8747 0.2704 0.314 Uiso 1 1 calc R
O101 O -0.3400(5) 0.8720(5) 0.2694(5) 0.197(5) Uani 1 1 d .
C102 C -0.3178(8) 0.8436(9) 0.2498(9) 0.31(2) Uani 1 1 d .
H10C H -0.3247 0.8208 0.2662 0.37 Uiso 1 1 calc R
H10D H -0.3409 0.8415 0.2161 0.37 Uiso 1 1 calc R
C103 C -0.2631(7) 0.8447(5) 0.2507(5) 0.151(6) Uani 1 1 d .
H10E H -0.2589 0.8635 0.2272 0.181 Uiso 1 1 calc R
H10F H -0.2533 0.8207 0.2387 0.181 Uiso 1 1 calc R
N104 N -0.2156(4) 0.8526(3) 0.2961(3) 0.089(3) Uani 1 1 d .
C105 C -0.2069(6) 0.8843(4) 0.3123(5) 0.110(4) Uani 1 1 d .
H105 H -0.2289 0.9041 0.2948 0.132 Uiso 1 1 calc R
C106 C -0.1643(6) 0.8918(3) 0.3568(5) 0.095(3) Uani 1 1 d .
N107 N -0.1393(4) 0.8598(2) 0.3789(3) 0.080(2) Uani 1 1 d .
C108 C -0.1013(5) 0.8602(3) 0.4206(4) 0.090(3) Uani 1 1 d .
H108 H -0.0887 0.8376 0.4365 0.108 Uiso 1 1 calc R
C109 C -0.0767(5) 0.8963(3) 0.4439(4) 0.085(3) Uani 1 1 d .
C110 C -0.1007(5) 0.9270(3) 0.4197(4) 0.088(3) Uani 1 1 d .
H110 H -0.0863 0.9502 0.4326 0.106 Uiso 1 1 calc R
C111 C -0.1452(6) 0.9264(4) 0.3772(6) 0.117(4) Uani 1 1 d .
H111 H -0.1622 0.9486 0.3624 0.14 Uiso 1 1 calc R
C112 C -0.0359(4) 0.8963(3) 0.4899(4) 0.078(3) Uani 1 1 d .
H11A H -0.0587 0.8938 0.5139 0.094 Uiso 1 1 calc R
H11B H -0.0162 0.9206 0.4948 0.094 Uiso 1 1 calc R
C113 C 0.0134(5) 0.8660(3) 0.5003(3) 0.084(3) Uani 1 1 d .
H11C H 0.039 0.8693 0.5331 0.101 Uiso 1 1 calc R
H11D H -0.0054 0.8414 0.4987 0.101 Uiso 1 1 calc R
C114 C 0.0518(4) 0.8673(3) 0.4648(3) 0.077(3) Uani 1 1 d .
C115 C 0.0746(5) 0.8996(3) 0.4536(4) 0.085(3) Uani 1 1 d .
H115 H 0.0656 0.9219 0.4671 0.102 Uiso 1 1 calc R
N116 N 0.1114(4) 0.90035(19) 0.4222(3) 0.076(2) Uani 1 1 d .
C117 C 0.1243(4) 0.8686(2) 0.4038(3) 0.061(2) Uani 1 1 d .
C118 C 0.1035(4) 0.8356(3) 0.4149(3) 0.078(3) Uani 1 1 d .
H118 H 0.1143 0.8135 0.4019 0.093 Uiso 1 1 calc R
C119 C 0.0667(4) 0.8341(2) 0.4453(3) 0.067(2) Uani 1 1 d .
H119 H 0.0518 0.8112 0.4528 0.08 Uiso 1 1 calc R
C120 C 0.1637(5) 0.8733(2) 0.3729(4) 0.088(3) Uani 1 1 d .
N121 N 0.1823(4) 0.9079(2) 0.3681(3) 0.093(3) Uani 1 1 d .
C122 C 0.2182(5) 0.9163(3) 0.3382(4) 0.097(4) Uani 1 1 d .
H122 H 0.2292 0.9409 0.3338 0.117 Uiso 1 1 calc R
C123 C 0.2372(5) 0.8875(3) 0.3151(4) 0.094(3) Uani 1 1 d .
C124 C 0.2187(6) 0.8516(3) 0.3189(4) 0.099(4) Uani 1 1 d .
H124 H 0.231 0.8321 0.3019 0.119 Uiso 1 1 calc R
C125 C 0.1817(5) 0.8448(3) 0.3482(4) 0.082(3) Uani 1 1 d .
H125 H 0.1686 0.8204 0.3513 0.098 Uiso 1 1 calc R
C126 C 0.2779(5) 0.8990(3) 0.2839(4) 0.098(4) Uani 1 1 d .
H12A H 0.2585 0.8928 0.2503 0.118 Uiso 1 1 calc R
H12B H 0.2835 0.926 0.286 0.118 Uiso 1 1 calc R
C127 C 0.3381(6) 0.8804(3) 0.2985(5) 0.102(4) Uani 1 1 d .
H12C H 0.3326 0.8543 0.2888 0.123 Uiso 1 1 calc R
H12D H 0.3634 0.8918 0.28 0.123 Uiso 1 1 calc R
C128 C 0.3712(6) 0.8816(3) 0.3500(5) 0.096(3) Uani 1 1 d .
C129 C 0.3848(5) 0.8504(3) 0.3760(4) 0.091(3) Uani 1 1 d .
H129 H 0.3726 0.8277 0.3601 0.11 Uiso 1 1 calc R
N130 N 0.4140(5) 0.8488(3) 0.4222(4) 0.102(3) Uani 1 1 d .
C131 C 0.4304(6) 0.8831(4) 0.4446(5) 0.099(4) Uani 1 1 d .
C132 C 0.4171(6) 0.9145(4) 0.4231(6) 0.121(5) Uani 1 1 d .
H132 H 0.4278 0.9369 0.4399 0.145 Uiso 1 1 calc R
C133 C 0.3875(7) 0.9146(4) 0.3761(7) 0.123(5) Uani 1 1 d .
H133 H 0.3775 0.9375 0.3602 0.148 Uiso 1 1 calc R
C134 C 0.4591(6) 0.8773(4) 0.4949(6) 0.117(4) Uani 1 1 d .
H134 H 0.4726 0.8978 0.5151 0.14 Uiso 1 1 calc R
N135 N 0.4666(4) 0.8423(3) 0.5131(4) 0.099(3) Uani 1 1 d .
C136 C 0.4939(5) 0.8359(4) 0.5632(5) 0.116(4) Uani 1 1 d .
H13A H 0.4904 0.8585 0.5813 0.139 Uiso 1 1 calc R
H13B H 0.4723 0.816 0.5746 0.139 Uiso 1 1 calc R
C137 C 0.5548(10) 0.8260(7) 0.5729(5) 0.200(9) Uani 1 1 d .
H13C H 0.57 0.8224 0.6077 0.24 Uiso 1 1 calc R
H13D H 0.5571 0.8019 0.5576 0.24 Uiso 1 1 calc R
O138 O 0.5918(6) 0.8492(6) 0.5589(5) 0.254(9) Uani 1 1 d .
C139 C 0.6513(10) 0.8390(11) 0.5602(9) 0.34(2) Uani 1 1 d .
H13E H 0.6574 0.813 0.5705 0.402 Uiso 1 1 calc R
H13F H 0.6787 0.8542 0.5846 0.402 Uiso 1 1 calc R
C140 C 0.6672(7) 0.8431(7) 0.5147(8) 0.203(9) Uani 1 1 d .
H14A H 0.6631 0.8692 0.5046 0.243 Uiso 1 1 calc R
H14B H 0.7089 0.8357 0.519 0.243 Uiso 1 1 calc R
O141 O 0.6294(5) 0.8205(4) 0.4787(5) 0.203(6) Uani 1 1 d .
C142 C 0.5793(6) 0.8420(4) 0.4488(6) 0.134(5) Uani 1 1 d .
H14C H 0.5601 0.8569 0.469 0.16 Uiso 1 1 calc R
H14D H 0.5931 0.8586 0.4271 0.16 Uiso 1 1 calc R
C143 C 0.5387(6) 0.8150(4) 0.4221(5) 0.129(5) Uani 1 1 d .
H14E H 0.5605 0.7982 0.406 0.155 Uiso 1 1 calc R
H14F H 0.508 0.8277 0.3972 0.155 Uiso 1 1 calc R
N144 N 0.5095(4) 0.7929(3) 0.4523(4) 0.108(3) Uani 1 1 d .
C145 C 0.5301(5) 0.7616(4) 0.4716(5) 0.103(4) Uani 1 1 d .
H145 H 0.5643 0.751 0.4653 0.124 Uiso 1 1 calc R
C146 C 0.5022(5) 0.7443(4) 0.5006(5) 0.112(4) Uani 1 1 d .
N147 N 0.4528(4) 0.7615(2) 0.5056(3) 0.085(2) Uani 1 1 d .
C148 C 0.4225(6) 0.7471(4) 0.5333(4) 0.100(4) Uani 1 1 d .
H148 H 0.39 0.7606 0.5383 0.12 Uiso 1 1 calc R
C149 C 0.4359(6) 0.7117(5) 0.5564(4) 0.113(4) Uani 1 1 d .
C150 C 0.4843(5) 0.6917(4) 0.5482(5) 0.118(4) Uani 1 1 d .
H150 H 0.4941 0.6676 0.5604 0.142 Uiso 1 1 calc R
C151 C 0.5165(6) 0.7098(4) 0.5207(5) 0.116(4) Uani 1 1 d .
H151 H 0.5503 0.6977 0.5157 0.139 Uiso 1 1 calc R
C152 C 0.3991(5) 0.6969(3) 0.5870(4) 0.091(3) Uani 1 1 d .
H15A H 0.4132 0.7083 0.6188 0.109 Uiso 1 1 calc R
H15B H 0.407 0.6701 0.591 0.109 Uiso 1 1 calc R
C153 C 0.3329(5) 0.7021(3) 0.5704(4) 0.097(3) Uani 1 1 d .
H15C H 0.3242 0.7288 0.5704 0.116 Uiso 1 1 calc R
H15D H 0.3148 0.6902 0.5937 0.116 Uiso 1 1 calc R
C154 C 0.3028(4) 0.6863(3) 0.5198(4) 0.079(3) Uani 1 1 d .
C155 C 0.3157(5) 0.6512(3) 0.5061(4) 0.082(3) Uani 1 1 d .
H155 H 0.3444 0.6368 0.5278 0.099 Uiso 1 1 calc R
N156 N 0.2882(3) 0.63681(18) 0.4619(3) 0.067(2) Uani 1 1 d .
C157 C 0.2481(4) 0.6576(2) 0.4304(3) 0.056(2) Uani 1 1 d .
C158 C 0.2318(4) 0.6915(3) 0.4415(4) 0.073(3) Uani 1 1 d .
H158 H 0.2017 0.7047 0.4194 0.088 Uiso 1 1 calc R
C159 C 0.2603(4) 0.7072(3) 0.4866(4) 0.079(3) Uani 1 1 d .
H159 H 0.2508 0.7315 0.4943 0.094 Uiso 1 1 calc R
C160 C 0.2227(4) 0.6392(2) 0.3863(4) 0.070(3) Uani 1 1 d .
N161 N 0.2415(3) 0.6042(2) 0.3812(3) 0.072(2) Uani 1 1 d .
C162 C 0.2186(5) 0.5848(3) 0.3416(4) 0.084(3) Uani 1 1 d .
H162 H 0.2314 0.5601 0.3401 0.101 Uiso 1 1 calc R
C163 C 0.1769(5) 0.5992(3) 0.3027(4) 0.085(3) Uani 1 1 d .
C164 C 0.1562(5) 0.6355(3) 0.3064(4) 0.096(3) Uani 1 1 d .
H164 H 0.1265 0.646 0.281 0.115 Uiso 1 1 calc R
C165 C 0.1802(5) 0.6558(3) 0.3485(4) 0.091(3) Uani 1 1 d .
H165 H 0.1679 0.6804 0.3512 0.11 Uiso 1 1 calc R
C166 C 0.1510(7) 0.5757(3) 0.2570(4) 0.111(4) Uani 1 1 d .
H16A H 0.1645 0.5865 0.2304 0.134 Uiso 1 1 calc R
H16B H 0.1675 0.5505 0.2626 0.134 Uiso 1 1 calc R
C167 C 0.0849(7) 0.5730(4) 0.2418(4) 0.118(4) Uani 1 1 d .
H16C H 0.0731 0.5572 0.2132 0.142 Uiso 1 1 calc R
H16D H 0.0683 0.5978 0.2328 0.142 Uiso 1 1 calc R
C168 C 0.0581(6) 0.5574(4) 0.2803(5) 0.114(4) Uani 1 1 d .
C169 C 0.0165(6) 0.5787(3) 0.2962(5) 0.109(4) Uani 1 1 d .
H169 H 0.0059 0.6017 0.2808 0.13 Uiso 1 1 calc R
C171 C 0.0068(7) 0.5368(4) 0.3483(5) 0.119(5) Uani 1 1 d .
N170 N -0.0111(4) 0.5693(3) 0.3327(5) 0.149(6) Uani 1 1 d .
C172 C 0.0463(10) 0.5145(4) 0.3406(5) 0.148(7) Uani 1 1 d .
H172 H 0.056 0.4921 0.3577 0.178 Uiso 1 1 calc R
C173 C 0.0742(8) 0.5254(4) 0.3050(7) 0.146(6) Uani 1 1 d .
H173 H 0.1043 0.5105 0.2984 0.175 Uiso 1 1 calc R
C174 C -0.0178(8) 0.5273(4) 0.3859(6) 0.143(7) Uani 1 1 d .
H174 H -0.0082 0.5052 0.4038 0.171 Uiso 1 1 calc R
N175 N -0.0576(5) 0.5533(3) 0.3946(3) 0.109(4) Uani 1 1 d .
C176 C -0.0894(7) 0.5476(3) 0.4311(5) 0.129(5) Uani 1 1 d .
H17C H -0.065 0.5312 0.4557 0.154 Uiso 1 1 calc R
H17D H -0.0915 0.5717 0.4466 0.154 Uiso 1 1 calc R
C177 C -0.1443(16) 0.5336(10) 0.4180(9) 0.413(18) Uani 1 1 d .
H17E H -0.1587 0.5304 0.4469 0.496 Uiso 1 1 calc R
H17F H -0.1707 0.5516 0.397 0.496 Uiso 1 1 calc R
O178 O -0.1483(9) 0.5012(5) 0.3951(6) 0.364(11) Uani 1 1 d D
C179 C -0.2108(11) 0.4925(8) 0.3734(8) 0.413(18) Uani 1 1 d D
H17G H -0.2353 0.5138 0.3774 0.496 Uiso 1 1 calc R
H17H H -0.2223 0.4714 0.3905 0.496 Uiso 1 1 calc R
C180 C -0.2241(14) 0.4831(8) 0.3209(7) 0.413(18) Uani 1 1 d D
H18G H -0.203 0.4602 0.3172 0.496 Uiso 1 1 calc R
H18H H -0.267 0.4784 0.3086 0.496 Uiso 1 1 calc R
O181 O -0.2064(10) 0.5131(5) 0.2913(6) 0.364(11) Uani 1 1 d D
C182 C -0.1446(12) 0.5152(6) 0.2884(7) 0.39(3) Uani 1 1 d D
H18C H -0.1362 0.4978 0.2649 0.472 Uiso 1 1 calc R
H18D H -0.1157 0.5119 0.3197 0.472 Uiso 1 1 calc R
C183 C -0.1483(10) 0.5544(4) 0.2714(5) 0.203(10) Uani 1 1 d .
H18E H -0.1173 0.5587 0.2546 0.244 Uiso 1 1 calc R
H18F H -0.1872 0.5584 0.2483 0.244 Uiso 1 1 calc R
N184 N -0.1407(6) 0.5817(3) 0.3115(4) 0.119(4) Uani 1 1 d .
C185 C -0.1878(7) 0.5957(6) 0.3154(7) 0.158(8) Uani 1 1 d .
H185 H -0.2252 0.5889 0.2953 0.19 Uiso 1 1 calc R
C186 C -0.1812(7) 0.6254(4) 0.3558(5) 0.129(6) Uani 1 1 d .
N187 N -0.1204(4) 0.6240(3) 0.3823(3) 0.095(3) Uani 1 1 d .
C188 C -0.1093(4) 0.6471(3) 0.4180(4) 0.081(3) Uani 1 1 d .
H188 H -0.0693 0.6481 0.4364 0.097 Uiso 1 1 calc R
C189 C -0.1492(5) 0.6711(4) 0.4332(5) 0.095(4) Uani 1 1 d .
C190 C -0.2066(9) 0.6709(4) 0.4050(5) 0.128(6) Uani 1 1 d .
H190 H -0.2346 0.6874 0.4119 0.154 Uiso 1 1 calc R
C191 C -0.2232(6) 0.6489(6) 0.3695(7) 0.163(9) Uani 1 1 d .
H191 H -0.2636 0.6481 0.3521 0.196 Uiso 1 1 calc R
C192 C -0.1347(5) 0.6951(4) 0.4736(4) 0.097(3) Uani 1 1 d .
H19A H -0.1335 0.6802 0.5024 0.116 Uiso 1 1 calc R
H19B H -0.1671 0.7131 0.4701 0.116 Uiso 1 1 calc R
C193 C -0.0779(6) 0.7157(3) 0.4820(4) 0.094(3) Uani 1 1 d .
H19C H -0.075 0.7326 0.5092 0.113 Uiso 1 1 calc R
H19D H -0.045 0.6979 0.4916 0.113 Uiso 1 1 calc R
C194 C -0.0689(4) 0.7376(3) 0.4413(4) 0.075(3) Uani 1 1 d .
C195 C -0.1116(5) 0.7614(3) 0.4148(4) 0.088(3) Uani 1 1 d .
H195 H -0.1487 0.7627 0.4221 0.105 Uiso 1 1 calc R
N196 N -0.1025(3) 0.7839(2) 0.3776(3) 0.078(2) Uani 1 1 d .
C197 C -0.0504(3) 0.7810(2) 0.3661(3) 0.058(2) Uani 1 1 d .
C198 C -0.0066(5) 0.7597(3) 0.3923(4) 0.085(3) Uani 1 1 d .
H198 H 0.0306 0.76 0.3851 0.102 Uiso 1 1 calc R
C199 C -0.0134(5) 0.7369(3) 0.4303(4) 0.085(3) Uani 1 1 d .
H199 H 0.018 0.7218 0.4476 0.102 Uiso 1 1 calc R
P1 P 0.13085(14) 0.75053(9) 0.54832(11) 0.0854(8) Uani 1 1 d .
P2 P 0.1238(2) 0.94520(9) 0.60215(14) 0.1095(12) Uani 1 1 d .
P3 P -0.04601(18) 0.58795(11) 0.56603(14) 0.1085(11) Uani 1 1 d .
P4 P 0.14357(19) 1.19565(11) 0.45600(13) 0.1150(12) Uani 1 1 d .
F44 F 0.1809(4) 1.2258(2) 0.4919(3) 0.147(3) Uani 1 1 d .
F43 F 0.1899(4) 1.1928(3) 0.4271(3) 0.174(4) Uani 1 1 d .
F41 F 0.1051(4) 1.1653(2) 0.4218(3) 0.159(3) Uani 1 1 d .
F45 F 0.1129(5) 1.2276(3) 0.4239(3) 0.175(4) Uani 1 1 d .
F42 F 0.1759(6) 1.1650(2) 0.4892(3) 0.193(4) Uani 1 1 d .
F46 F 0.0945(4) 1.1952(3) 0.4852(3) 0.176(4) Uani 1 1 d .
P5 P 0.40636(19) 0.80347(14) 0.66305(15) 0.1279(13) Uani 1 1 d .
F11 F 0.1309(2) 0.75116(14) 0.49304(18) 0.0794(14) Uani 1 1 d .
F12 F 0.1303(3) 0.75090(18) 0.6039(2) 0.109(2) Uani 1 1 d .
F54 F 0.4108(4) 0.8428(2) 0.6380(3) 0.155(3) Uani 1 1 d .
F23 F 0.1578(5) 0.9786(3) 0.5895(3) 0.223(6) Uani 1 1 d .
F22 F 0.0689(4) 0.9591(4) 0.5638(3) 0.223(6) Uani 1 1 d .
F24 F 0.1148(7) 0.9686(3) 0.6425(3) 0.261(7) Uani 1 1 d .
F52 F 0.4610(5) 0.7898(3) 0.6482(4) 0.212(5) Uani 1 1 d .
F51 F 0.4038(5) 0.7634(3) 0.6872(4) 0.192(4) Uani 1 1 d .
F21 F 0.1424(6) 0.9240(3) 0.5645(3) 0.214(5) Uani 1 1 d .
F53 F 0.3686(5) 0.7877(3) 0.6150(3) 0.184(4) Uani 1 1 d .
F55 F 0.3499(4) 0.8152(3) 0.6787(3) 0.166(3) Uani 1 1 d .
F56 F 0.4457(4) 0.8190(3) 0.7132(3) 0.192(4) Uani 1 1 d .
P6 P -0.3013(3) 0.39449(12) 0.35977(18) 0.1391(16) Uani 1 1 d .
F31 F -0.0144(5) 0.5574(4) 0.5450(3) 0.230(6) Uani 1 1 d .
F32 F -0.0393(6) 0.6109(3) 0.5249(3) 0.207(5) Uani 1 1 d .
F61 F -0.3374(7) 0.4120(3) 0.3141(4) 0.224(6) Uani 1 1 d .
F33 F -0.1042(4) 0.5771(4) 0.5302(4) 0.238(6) Uani 1 1 d .
F35 F -0.0744(7) 0.6200(3) 0.5864(5) 0.238(6) Uani 1 1 d .
F63 F -0.3027(9) 0.4326(4) 0.3833(5) 0.325(11) Uani 1 1 d .
F34 F -0.0602(8) 0.5656(3) 0.6054(4) 0.285(9) Uani 1 1 d .
F62 F -0.2443(7) 0.4038(3) 0.3442(5) 0.254(7) Uani 1 1 d .
F26 F 0.1808(6) 0.9312(3) 0.6411(3) 0.205(4) Uani 1 1 d .
F25 F 0.0980(7) 0.9104(3) 0.6192(4) 0.241(6) Uani 1 1 d .
P7 P -0.2182(3) 0.9565(2) 0.2047(4) 0.255(4) Uani 1 1 d .
F66 F -0.3553(4) 0.3831(2) 0.3783(3) 0.150(3) Uani 1 1 d .
F65 F -0.3014(5) 0.3566(2) 0.3358(3) 0.171(3) Uani 1 1 d .
F64 F -0.2624(5) 0.3794(5) 0.4085(4) 0.235(6) Uani 1 1 d .
F71 F -0.1719(5) 0.9697(4) 0.2561(5) 0.256(7) Uani 1 1 d .
F72 F -0.1970(5) 0.9154(4) 0.2127(6) 0.263(8) Uani 1 1 d .
F73 F -0.2648(5) 0.9494(4) 0.2341(8) 0.322(11) Uani 1 1 d .
F74 F -0.2364(5) 0.9968(3) 0.1948(4) 0.235(6) Uani 1 1 d .
F75 F -0.1671(6) 0.9613(4) 0.1754(5) 0.272(8) Uani 1 1 d .
F76 F -0.2644(7) 0.9446(3) 0.1548(9) 0.421(17) Uani 1 1 d .
F13 F 0.1302(5) 0.7945(3) 0.5477(3) 0.138(4) Uani 0.8 1 d P
F17 F 0.1974(4) 0.7624(3) 0.5616(3) 0.141(4) Uani 0.8 1 d P
F16 F 0.1683(6) 0.7140(3) 0.5567(3) 0.152(4) Uani 0.8 1 d P
F15 F 0.0873(6) 0.7137(3) 0.5379(3) 0.152(4) Uani 0.8 1 d P
F14 F 0.0629(4) 0.7630(3) 0.5337(3) 0.136(3) Uani 0.8 1 d P
F36 F 0.0131(6) 0.5993(6) 0.6004(4) 0.298(9) Uani 1 1 d .
P8 P 0.6094(6) 0.7040(4) 0.3698(4) 0.268(4) Uiso 1 1 d .
F82 F 0.5792(8) 0.6995(6) 0.4161(8) 0.355(9) Uani 1 1 d .
F84 F 0.6627(8) 0.7246(7) 0.4138(8) 0.404(14) Uani 1 1 d .
F81 F 0.5564(7) 0.6816(6) 0.3303(7) 0.355(9) Uani 1 1 d .
F83 F 0.6413(10) 0.6747(10) 0.4070(11) 0.475(19) Uani 1 1 d .
F85 F 0.6449(9) 0.7052(7) 0.3356(9) 0.419(15) Uani 1 1 d .
F86 F 0.5701(13) 0.7341(5) 0.3513(13) 0.53(3) Uani 1 1 d .
N200 N 0.2371(9) 0.8272(7) 0.7449(7) 0.230(10) Uani 1 1 d .
C201 C 0.2242(7) 0.8310(5) 0.7050(8) 0.133(5) Uani 1 1 d .
C202 C 0.2015(10) 0.8389(6) 0.6549(7) 0.195(8) Uani 1 1 d .
H20C H 0.173 0.8592 0.6507 0.293 Uiso 1 1 calc R
H20D H 0.1818 0.817 0.6384 0.293 Uiso 1 1 calc R
H20E H 0.2342 0.846 0.6416 0.293 Uiso 1 1 calc R
N210 N 0.2910(8) 0.7899(4) 0.2562(6) 0.160(6) Uani 1 1 d .
C211 C 0.2808(7) 0.7794(4) 0.2172(8) 0.123(5) Uani 1 1 d .
C212 C 0.2639(8) 0.7679(5) 0.1663(5) 0.152(6) Uani 1 1 d .
H21C H 0.2982 0.7701 0.1532 0.228 Uiso 1 1 calc R
H21D H 0.2319 0.7837 0.1482 0.228 Uiso 1 1 calc R
H21E H 0.2504 0.7423 0.1639 0.228 Uiso 1 1 calc R
C221 C 0.0420(9) 0.6596(6) 0.2010(9) 0.088(6) Uiso 0.5 1 d P
C220 C 0.0441(9) 0.6708(6) 0.1715(9) 0.090(6) Uiso 0.5 1 d P
C222 C 0.0390(11) 0.6844(7) 0.1183(10) 0.117(8) Uiso 0.5 1 d P
O1S O 0.1294(7) 0.7527(5) 0.2337(6) 0.120(5) Uiso 0.5 1 d P
O2S O -0.0212(7) 0.7783(4) 0.1697(6) 0.116(5) Uiso 0.5 1 d P
O3S O 0.4565(11) 0.8110(6) 0.2904(10) 0.172(8) Uiso 0.5 1 d P
O4S O -0.2441(8) 0.6160(5) 0.1976(7) 0.137(6) Uiso 0.5 1 d P
O5S O 0.3004(10) 0.9956(6) 0.3141(8) 0.153(7) Uiso 0.5 1 d P
O6S O 0.1204(10) 0.8580(6) 0.2149(9) 0.164(8) Uiso 0.5 1 d P
O7S O 0.5179(12) 0.6040(8) 0.6244(10) 0.212(10) Uiso 0.5 1 d P
O8S O 0.3241(14) 0.5824(9) 0.2518(11) 0.238(12) Uiso 0.5 1 d P
O10S O -0.1759(13) 0.8179(8) 0.1505(10) 0.212(10) Uiso 0.5 1 d P
O11S O -0.430(2) 0.7742(13) 0.1768(16) 0.33(2) Uiso 0.5 1 d P
C709 C -0.366(2) 0.7616(14) 0.1494(18) 0.23(2) Uiso 0.5 1 d P
C710 C -0.334(3) 0.7690(16) 0.103(2) 0.27(2) Uiso 0.5 1 d P
C711 C 0.1279(11) 0.8485(7) 0.1796(10) 0.108(7) Uiso 0.5 1 d P
C712 C 0.4385(15) 0.8160(9) 0.2496(14) 0.149(11) Uiso 0.5 1 d P
C713 C 0.3260(14) 1.0093(9) 0.2902(11) 0.142(10) Uiso 0.5 1 d P
C714 C -0.308(2) 0.6025(12) 0.1653(16) 0.202(16) Uiso 0.5 1 d P
C715 C -0.322(2) 0.6558(15) 0.1768(17) 0.24(2) Uiso 0.5 1 d P
C716 C -0.3189(12) 0.6179(8) 0.2039(11) 0.123(8) Uiso 0.5 1 d P

loop_
_atom_site_aniso_label
_atom_site_aniso_U_11
_atom_site_aniso_U_22
_atom_site_aniso_U_33
_atom_site_aniso_U_23
_atom_site_aniso_U_13
_atom_site_aniso_U_12
Fe1 0.0646(9) 0.1198(12) 0.0699(11) 0.0031(9) 0.0173(7) 0.0178(8)
Fe2 0.1807(19) 0.0600(9) 0.0959(14) 0.0113(8) 0.0805(13) 0.0137(10)
Fe3 0.0639(8) 0.1190(12) 0.0787(11) -0.0012(9) 0.0243(8) -0.0224(8)
Fe4 0.1007(11) 0.0740(9) 0.0841(11) 0.0038(8) 0.0349(9) 0.0343(8)
Fe5 0.1310(14) 0.0755(9) 0.0694(11) -0.0055(8) 0.0249(9) -0.0313(9)
Cl1 0.0613(12) 0.0545(11) 0.0697(16) 0.0001(10) 0.0210(11) 0.0045(9)
N1 0.103(6) 0.072(5) 0.070(6) -0.004(4) 0.037(5) 0.003(5)
C2 0.068(6) 0.078(6) 0.075(7) 0.000(5) 0.017(5) 0.022(5)
C3 0.098(8) 0.129(9) 0.057(7) -0.006(7) 0.028(6) 0.037(7)
C4 0.107(9) 0.154(11) 0.064(8) -0.010(8) 0.031(7) 0.011(8)
C5 0.117(10) 0.150(11) 0.057(8) 0.013(7) 0.011(7) 0.039(9)
C6 0.088(7) 0.140(10) 0.063(8) 0.009(7) 0.042(6) 0.025(7)
C7 0.159(13) 0.158(12) 0.055(8) 0.036(8) 0.048(8) 0.069(11)
C8 0.168(14) 0.196(16) 0.065(10) 0.047(10) 0.061(9) 0.058(12)
C9 0.133(11) 0.123(10) 0.101(11) 0.060(9) 0.053(9) 0.055(8)
C10 0.164(9) 0.098(6) 0.095(7) 0.040(5) 0.062(7) 0.044(6)
N11 0.129(8) 0.082(6) 0.201(12) -0.020(7) 0.115(9) 0.025(6)
C12 0.164(9) 0.098(6) 0.095(7) 0.040(5) 0.062(7) 0.044(6)
C13 0.194(16) 0.113(11) 0.200(18) 0.043(11) 0.146(15) 0.069(11)
C14 0.128(8) 0.147(9) 0.162(11) 0.077(8) 0.058(8) 0.074(7)
C15 0.128(8) 0.147(9) 0.162(11) 0.077(8) 0.058(8) 0.074(7)
N16 0.235(13) 0.038(4) 0.133(10) 0.003(5) 0.124(9) 0.006(6)
C17 0.250(18) 0.072(7) 0.117(12) -0.012(7) 0.107(12) 0.000(9)
C18 0.23(2) 0.23(2) 0.20(2) -0.114(18) 0.134(18) -0.109(19)
O19 0.62(3) 0.060(5) 0.62(3) 0.037(9) 0.47(2) -0.002(9)
C20 0.53(5) 0.084(12) 0.43(4) -0.009(17) 0.35(4) -0.009(19)
C21 0.72(6) 0.092(13) 0.47(4) -0.052(19) 0.51(5) -0.05(2)
O22 0.62(3) 0.060(5) 0.62(3) 0.037(9) 0.47(2) -0.002(9)
C23 1.07(7) 0.124(12) 0.36(3) 0.009(18) 0.52(4) -0.08(3)
C24 1.07(7) 0.124(12) 0.36(3) 0.009(18) 0.52(4) -0.08(3)
N25 0.26(2) 0.102(9) 0.114(14) -0.001(9) 0.109(12) -0.022(11)
C26 0.37(4) 0.070(9) 0.125(19) 0.000(11) 0.13(2) -0.011(17)
C27 0.176(14) 0.115(10) 0.119(12) -0.041(9) 0.098(12) -0.086(10)
N28 0.125(8) 0.116(8) 0.073(7) -0.014(6) 0.034(6) 0.013(6)
C29 0.197(15) 0.061(6) 0.067(9) -0.013(6) 0.067(9) -0.002(7)
C30 0.131(12) 0.104(9) 0.099(12) -0.026(8) 0.012(10) -0.042(9)
C31 0.149(15) 0.170(18) 0.137(17) -0.069(13) 0.046(13) -0.054(15)
C32 0.146(18) 0.22(3) 0.25(3) -0.16(2) 0.069(19) -0.129(18)
C33 0.100(9) 0.157(12) 0.077(9) -0.035(9) 0.023(7) -0.022(8)
C34 0.092(7) 0.120(9) 0.076(8) -0.023(7) 0.040(6) -0.012(7)
C35 0.071(6) 0.088(7) 0.083(8) 0.000(6) 0.026(6) -0.005(5)
C36 0.105(9) 0.103(8) 0.085(9) -0.013(7) 0.042(7) -0.033(7)
N37 0.067(5) 0.106(6) 0.070(6) -0.002(5) 0.027(5) -0.005(5)
C38 0.073(6) 0.075(6) 0.053(6) -0.005(5) 0.019(5) -0.010(5)
C39 0.075(6) 0.085(6) 0.077(7) 0.010(5) 0.047(6) -0.005(5)
C40 0.089(7) 0.083(7) 0.078(8) 0.008(6) 0.034(6) -0.014(6)
C41 0.040(5) 0.090(7) 0.081(8) 0.004(6) 0.007(5) -0.014(5)
N42 0.085(6) 0.081(5) 0.077(6) 0.000(5) 0.023(5) -0.008(4)
C43 0.073(7) 0.090(7) 0.091(9) -0.010(6) 0.017(6) -0.014(6)
C44 0.115(9) 0.091(7) 0.087(9) 0.020(6) 0.055(7) 0.005(7)
C45 0.073(7) 0.124(9) 0.105(9) 0.005(7) 0.043(7) -0.007(6)
C46 0.061(6) 0.094(7) 0.101(9) 0.012(6) 0.042(6) -0.012(5)
C47 0.096(8) 0.158(12) 0.061(8) 0.001(7) 0.037(6) 0.022(8)
C48 0.112(9) 0.103(9) 0.117(11) -0.019(8) 0.068(8) -0.018(7)
C49 0.103(9) 0.074(7) 0.141(12) -0.012(7) 0.031(9) -0.031(6)
C50 0.098(4) 0.093(4) 0.104(6) -0.012(4) 0.017(4) 0.014(4)
N51 0.098(4) 0.093(4) 0.104(6) -0.012(4) 0.017(4) 0.014(4)
C52 0.098(4) 0.093(4) 0.104(6) -0.012(4) 0.017(4) 0.014(4)
C53 0.074(8) 0.147(12) 0.129(13) -0.013(10) 0.031(8) 0.010(8)
C54 0.096(10) 0.144(12) 0.136(13) -0.024(11) 0.058(10) 0.001(8)
C55 0.111(10) 0.131(11) 0.104(11) -0.005(9) 0.019(9) 0.059(9)
N56 0.131(8) 0.094(6) 0.089(8) 0.017(5) 0.053(7) 0.061(6)
C57 0.120(9) 0.086(8) 0.088(9) 0.007(7) 0.021(7) 0.032(6)
C58 0.149(13) 0.125(12) 0.150(13) 0.037(10) 0.023(10) 0.038(10)
O59 0.163(10) 0.103(8) 0.379(19) 0.004(9) 0.070(11) 0.076(7)
C60 0.45(5) 0.17(2) 0.24(3) -0.03(2) 0.01(3) 0.14(3)
C60A 0.167(17) 0.124(13) 0.26(3) -0.048(16) -0.054(18) 0.052(12)
O61 0.143(10) 0.126(9) 0.298(17) -0.005(10) 0.039(10) 0.035(8)
C62 0.165(16) 0.151(17) 0.30(3) -0.010(17) 0.087(17) 0.076(14)
C63 0.141(11) 0.091(8) 0.125(11) -0.031(7) 0.063(9) 0.029(8)
N64 0.118(7) 0.085(6) 0.087(7) -0.024(5) 0.025(6) 0.024(6)
C65 0.144(11) 0.079(8) 0.124(11) 0.000(7) 0.058(9) 0.004(8)
C66 0.076(7) 0.069(7) 0.111(9) 0.015(6) 0.025(6) 0.007(5)
N67 0.103(6) 0.057(5) 0.078(6) 0.010(4) 0.016(5) 0.006(4)
C68 0.128(9) 0.077(7) 0.076(8) -0.010(6) 0.029(7) 0.042(7)
C69 0.130(10) 0.062(7) 0.104(10) 0.030(6) 0.047(8) -0.005(6)
C70 0.107(8) 0.078(7) 0.099(9) 0.043(6) 0.043(7) 0.026(6)
C71 0.113(9) 0.067(7) 0.121(11) 0.013(7) 0.005(8) -0.003(7)
C72 0.109(8) 0.074(6) 0.074(7) 0.023(5) 0.047(6) 0.015(6)
C73 0.080(7) 0.087(7) 0.072(8) 0.003(5) 0.024(6) -0.003(5)
C74 0.046(5) 0.098(7) 0.074(8) -0.020(6) 0.012(5) -0.004(5)
C75 0.089(7) 0.083(7) 0.072(8) 0.000(6) 0.033(6) -0.001(6)
N76 0.089(5) 0.073(5) 0.068(6) -0.012(4) 0.035(5) -0.030(4)
C77 0.058(5) 0.058(5) 0.072(7) -0.004(5) 0.021(5) -0.001(4)
C78 0.085(7) 0.089(7) 0.089(9) -0.002(6) 0.038(7) -0.014(6)
C79 0.088(7) 0.061(6) 0.087(9) -0.017(5) 0.026(6) -0.008(5)
C80 0.062(6) 0.078(6) 0.072(7) -0.001(5) 0.020(5) -0.003(5)
N81 0.086(6) 0.076(5) 0.074(6) -0.007(4) 0.030(5) -0.005(4)
C82 0.085(7) 0.100(8) 0.062(8) 0.015(6) 0.016(6) -0.011(6)
C83 0.088(7) 0.104(8) 0.066(8) -0.012(6) 0.036(6) -0.001(6)
C84 0.098(8) 0.092(7) 0.054(7) 0.000(6) 0.022(6) 0.008(6)
C85 0.100(8) 0.088(7) 0.087(9) -0.004(6) 0.033(7) -0.006(6)
C86 0.096(8) 0.160(12) 0.038(7) 0.006(7) 0.021(6) -0.021(8)
C87 0.134(10) 0.097(8) 0.066(8) 0.007(6) 0.023(7) -0.003(7)
C88 0.084(8) 0.121(10) 0.078(9) 0.007(7) 0.015(6) 0.000(7)
C89 0.056(6) 0.075(6) 0.123(10) 0.007(6) 0.035(6) -0.009(5)
N90 0.070(5) 0.071(6) 0.316(16) 0.103(8) 0.113(8) 0.041(5)
C91 0.065(7) 0.146(11) 0.094(10) -0.056(8) -0.009(6) -0.001(7)
C92 0.102(9) 0.181(15) 0.084(10) 0.015(9) 0.040(8) -0.009(9)
C93 0.102(10) 0.131(11) 0.145(14) 0.024(10) 0.008(9) -0.024(8)
C94 0.094(8) 0.123(10) 0.091(10) -0.007(8) 0.041(7) 0.021(7)
N95 0.093(6) 0.112(7) 0.079(7) -0.015(6) 0.030(5) 0.027(6)
C96 0.067(7) 0.130(10) 0.118(10) 0.019(8) 0.037(7) 0.034(7)
C97 0.134(14) 0.24(2) 0.101(12) -0.006(12) 0.049(11) 0.023(14)
O98 0.148(10) 0.343(19) 0.125(9) 0.029(11) 0.037(8) 0.129(12)
C99 0.28(3) 0.64(6) 0.132(17) 0.15(3) 0.103(18) 0.32(4)
C100 0.059(9) 0.52(5) 0.21(2) 0.07(2) 0.046(12) 0.043(15)
O101 0.097(8) 0.310(18) 0.171(11) 0.006(11) 0.011(8) 0.018(9)
C102 0.097(13) 0.55(5) 0.24(3) -0.20(3) -0.021(14) 0.12(2)
C103 0.114(11) 0.231(17) 0.079(10) -0.018(10) -0.027(9) 0.069(11)
N104 0.112(7) 0.093(6) 0.072(7) 0.015(5) 0.041(6) 0.022(5)
C105 0.125(11) 0.102(10) 0.109(12) -0.014(8) 0.038(9) -0.003(8)
C106 0.110(9) 0.091(8) 0.092(10) 0.009(7) 0.041(8) 0.030(7)
N107 0.076(5) 0.102(6) 0.070(6) -0.005(5) 0.033(5) 0.016(5)
C108 0.077(7) 0.125(10) 0.067(8) -0.011(7) 0.016(6) 0.018(6)
C109 0.081(7) 0.101(8) 0.076(8) -0.001(7) 0.026(6) 0.027(6)
C110 0.080(7) 0.106(9) 0.075(8) -0.021(7) 0.014(6) 0.007(6)
C111 0.112(10) 0.100(9) 0.149(13) 0.009(9) 0.052(10) 0.041(8)
C112 0.060(6) 0.104(7) 0.073(8) -0.016(6) 0.020(5) 0.010(5)
C113 0.107(8) 0.116(8) 0.038(6) 0.016(5) 0.035(5) 0.000(6)
C114 0.085(7) 0.082(7) 0.058(7) 0.009(5) 0.008(5) 0.004(5)
C115 0.102(8) 0.081(7) 0.076(8) 0.022(6) 0.033(6) 0.014(6)
N116 0.109(6) 0.051(4) 0.066(6) 0.009(4) 0.022(5) 0.005(4)
C117 0.087(6) 0.038(5) 0.069(7) 0.015(4) 0.038(5) 0.005(4)
C118 0.081(7) 0.081(7) 0.065(7) -0.001(5) 0.009(6) 0.013(5)
C119 0.069(6) 0.059(5) 0.074(7) 0.007(5) 0.022(5) 0.007(4)
C120 0.109(8) 0.039(5) 0.115(9) -0.013(5) 0.028(7) -0.014(5)
N121 0.117(7) 0.084(6) 0.079(7) -0.004(5) 0.026(5) 0.005(5)
C122 0.142(10) 0.073(7) 0.106(9) -0.013(6) 0.084(8) -0.027(6)
C123 0.105(8) 0.110(9) 0.074(8) -0.004(7) 0.039(6) 0.018(7)
C124 0.165(11) 0.066(7) 0.080(8) -0.004(6) 0.058(8) -0.008(7)
C125 0.112(8) 0.062(6) 0.068(7) 0.014(5) 0.016(6) -0.004(5)
C126 0.118(9) 0.116(9) 0.075(8) -0.012(7) 0.052(7) -0.035(8)
C127 0.127(10) 0.110(9) 0.094(10) -0.001(7) 0.072(8) -0.013(8)
C128 0.121(9) 0.088(8) 0.095(11) -0.010(8) 0.056(8) -0.012(7)
C129 0.126(9) 0.106(9) 0.052(8) 0.014(7) 0.040(7) -0.009(7)
N130 0.132(8) 0.085(6) 0.109(9) 0.001(6) 0.066(7) -0.006(6)
C131 0.142(11) 0.082(8) 0.087(10) 0.000(7) 0.053(8) -0.016(7)
C132 0.142(12) 0.110(11) 0.106(12) 0.000(9) 0.024(10) -0.047(9)
C133 0.130(11) 0.111(11) 0.148(15) 0.011(10) 0.070(11) 0.002(9)
C134 0.118(10) 0.122(11) 0.121(13) -0.028(9) 0.051(9) -0.068(9)
N135 0.089(6) 0.120(8) 0.086(8) -0.010(6) 0.020(6) -0.017(6)
C136 0.059(7) 0.180(13) 0.102(11) -0.020(9) 0.011(7) -0.030(7)
C137 0.18(2) 0.32(3) 0.075(11) 0.001(14) 0.003(12) -0.05(2)
O138 0.113(9) 0.48(3) 0.157(11) -0.060(14) 0.021(8) -0.125(13)
C139 0.125(18) 0.70(7) 0.18(2) -0.02(3) 0.052(17) -0.10(3)
C140 0.086(11) 0.33(3) 0.182(19) -0.033(19) 0.024(12) -0.069(14)
O141 0.089(7) 0.299(16) 0.217(13) -0.012(12) 0.033(8) -0.071(10)
C142 0.078(9) 0.158(13) 0.174(14) 0.013(11) 0.050(10) -0.031(9)
C143 0.090(9) 0.187(14) 0.121(11) -0.011(10) 0.048(8) -0.029(9)
N144 0.090(7) 0.152(10) 0.096(8) -0.002(7) 0.050(6) -0.021(7)
C145 0.090(8) 0.118(10) 0.101(10) 0.013(8) 0.025(8) 0.017(7)
C146 0.063(7) 0.157(13) 0.126(12) 0.026(10) 0.040(7) 0.035(8)
N147 0.080(6) 0.093(6) 0.085(7) 0.007(5) 0.026(5) -0.011(5)
C148 0.122(9) 0.106(9) 0.076(9) -0.010(7) 0.035(7) -0.031(8)
C149 0.099(9) 0.171(13) 0.071(9) 0.003(9) 0.026(7) -0.027(9)
C150 0.076(8) 0.170(13) 0.112(11) -0.003(9) 0.030(8) 0.016(8)
C151 0.083(9) 0.142(12) 0.109(11) -0.021(9) 0.003(8) 0.019(8)
C152 0.105(8) 0.064(6) 0.101(9) 0.007(6) 0.023(7) -0.002(6)
C153 0.095(8) 0.122(9) 0.087(9) 0.010(7) 0.048(7) 0.015(7)
C154 0.080(7) 0.093(7) 0.078(8) -0.019(6) 0.044(6) -0.010(6)
C155 0.102(8) 0.074(6) 0.074(8) -0.011(6) 0.029(6) 0.001(6)
N156 0.089(5) 0.049(4) 0.083(6) -0.003(4) 0.054(5) 0.023(4)
C157 0.070(5) 0.039(4) 0.067(7) 0.001(4) 0.029(5) 0.004(4)
C158 0.083(7) 0.074(6) 0.063(7) 0.004(5) 0.022(6) 0.016(5)
C159 0.069(6) 0.086(7) 0.093(9) 0.018(6) 0.042(6) 0.017(5)
C160 0.071(6) 0.063(6) 0.076(7) 0.018(5) 0.018(5) 0.023(5)
N161 0.086(5) 0.080(5) 0.056(6) 0.005(4) 0.025(4) 0.005(4)
C162 0.090(7) 0.097(7) 0.062(8) -0.008(6) 0.014(6) 0.012(6)
C163 0.101(8) 0.081(7) 0.075(8) -0.016(6) 0.029(6) 0.029(6)
C164 0.110(8) 0.092(8) 0.098(9) 0.012(7) 0.050(7) 0.031(7)
C165 0.109(9) 0.079(7) 0.100(10) -0.005(7) 0.053(7) 0.010(6)
C166 0.197(15) 0.096(8) 0.043(7) 0.002(6) 0.034(8) 0.040(9)
C167 0.175(14) 0.121(10) 0.051(8) -0.020(7) 0.013(9) 0.003(10)
C168 0.144(11) 0.099(9) 0.091(10) -0.010(8) 0.014(8) 0.047(8)
C169 0.146(11) 0.051(6) 0.116(11) 0.000(6) 0.013(9) -0.001(7)
C171 0.181(14) 0.115(11) 0.080(10) -0.036(9) 0.071(10) -0.008(10)
N170 0.091(7) 0.083(7) 0.242(15) 0.113(9) -0.010(8) 0.008(5)
C172 0.26(2) 0.097(10) 0.063(10) -0.035(8) 0.006(11) 0.037(12)
C173 0.193(16) 0.095(10) 0.122(13) -0.051(10) -0.007(12) 0.060(10)
C174 0.205(16) 0.079(8) 0.119(13) -0.023(8) -0.003(12) 0.049(10)
N175 0.160(9) 0.120(8) 0.046(6) -0.002(5) 0.026(6) -0.080(7)
C176 0.167(13) 0.085(8) 0.124(12) 0.013(7) 0.022(10) -0.056(8)
C177 0.47(3) 0.43(3) 0.202(15) 0.174(18) -0.148(17) -0.33(2)
O178 0.430(19) 0.253(12) 0.248(12) 0.117(10) -0.194(13) -0.233(13)
C179 0.47(3) 0.43(3) 0.202(15) 0.174(18) -0.148(17) -0.33(2)
C180 0.47(3) 0.43(3) 0.202(15) 0.174(18) -0.148(17) -0.33(2)
O181 0.430(19) 0.253(12) 0.248(12) 0.117(10) -0.194(13) -0.233(13)
C182 0.61(6) 0.18(2) 0.19(2) 0.060(17) -0.24(3) -0.16(3)
C183 0.36(3) 0.081(9) 0.092(11) -0.025(8) -0.065(13) -0.043(12)
N184 0.127(9) 0.131(9) 0.073(7) 0.012(6) -0.018(7) -0.058(8)
C185 0.092(10) 0.211(19) 0.148(16) 0.073(14) -0.010(11) -0.067(12)
C186 0.130(12) 0.157(12) 0.081(9) 0.007(9) -0.007(9) -0.117(11)
N187 0.120(8) 0.094(6) 0.077(7) -0.018(5) 0.039(6) -0.032(5)
C188 0.055(6) 0.096(7) 0.099(9) 0.031(7) 0.035(6) -0.008(5)
C189 0.057(7) 0.134(10) 0.087(9) 0.016(8) 0.009(7) -0.004(7)
C190 0.188(19) 0.134(12) 0.070(10) 0.006(8) 0.046(11) 0.001(11)
C191 0.065(8) 0.29(2) 0.168(18) 0.082(17) 0.088(11) 0.030(12)
C192 0.089(8) 0.124(10) 0.086(9) 0.017(8) 0.041(7) -0.002(7)
C193 0.136(10) 0.106(8) 0.047(7) -0.014(6) 0.036(7) 0.016(7)
C194 0.061(6) 0.089(7) 0.072(8) -0.011(6) 0.016(5) 0.010(5)
C195 0.083(7) 0.096(8) 0.086(9) -0.025(7) 0.025(6) 0.015(6)
N196 0.064(5) 0.106(6) 0.052(5) -0.004(5) -0.005(4) 0.028(4)
C197 0.036(4) 0.080(6) 0.050(6) 0.001(5) -0.003(4) 0.005(4)
C198 0.081(7) 0.108(8) 0.059(7) -0.006(6) 0.008(6) 0.028(6)
C199 0.090(8) 0.081(7) 0.069(8) 0.005(6) -0.003(6) 0.000(5)
P1 0.092(2) 0.101(2) 0.068(2) -0.0021(16) 0.0284(16) 0.0059(17)
P2 0.164(4) 0.090(2) 0.091(3) 0.009(2) 0.062(3) 0.007(2)
P3 0.130(3) 0.113(3) 0.091(3) -0.019(2) 0.043(2) -0.024(2)
P4 0.153(3) 0.120(3) 0.078(3) 0.006(2) 0.040(2) 0.033(3)
F44 0.189(8) 0.127(6) 0.127(6) -0.014(5) 0.045(6) -0.017(5)
F43 0.152(7) 0.264(11) 0.115(6) -0.005(6) 0.050(6) 0.060(7)
F41 0.195(8) 0.150(7) 0.114(6) -0.033(5) 0.009(6) 0.009(6)
F45 0.229(10) 0.186(8) 0.123(7) 0.044(6) 0.066(6) 0.081(7)
F42 0.320(13) 0.122(6) 0.112(6) 0.000(5) 0.012(7) 0.044(7)
F46 0.215(9) 0.221(10) 0.127(7) -0.026(6) 0.104(7) -0.064(8)
P5 0.133(3) 0.168(4) 0.088(3) 0.000(3) 0.040(3) -0.017(3)
F11 0.087(3) 0.097(4) 0.057(4) 0.003(3) 0.022(3) -0.001(3)
F12 0.133(5) 0.137(5) 0.063(4) -0.008(4) 0.039(4) 0.014(4)
F54 0.180(8) 0.159(7) 0.134(7) -0.002(6) 0.059(6) -0.001(6)
F23 0.238(11) 0.258(12) 0.137(8) 0.052(8) -0.013(7) -0.108(10)
F22 0.124(7) 0.412(18) 0.133(8) 0.066(10) 0.034(6) 0.013(9)
F24 0.51(2) 0.183(9) 0.140(8) 0.026(7) 0.179(11) 0.148(12)
F52 0.239(11) 0.269(12) 0.174(9) 0.078(9) 0.135(9) 0.096(10)
F51 0.221(10) 0.179(9) 0.178(9) 0.041(7) 0.057(8) -0.003(8)
F21 0.330(14) 0.216(10) 0.139(8) 0.001(7) 0.141(9) 0.068(10)
F53 0.281(12) 0.170(8) 0.082(6) -0.045(5) 0.014(6) -0.029(7)
F55 0.124(6) 0.249(10) 0.128(7) -0.023(6) 0.038(5) 0.002(6)
F56 0.184(8) 0.292(12) 0.090(6) -0.032(7) 0.019(6) -0.058(8)
P6 0.223(5) 0.115(3) 0.103(4) -0.012(3) 0.084(4) -0.045(3)
F31 0.217(10) 0.327(16) 0.124(7) -0.051(9) 0.007(7) 0.112(10)
F32 0.346(16) 0.169(8) 0.111(7) 0.020(6) 0.067(8) -0.015(9)
F61 0.340(17) 0.199(10) 0.158(10) 0.066(8) 0.109(10) 0.090(10)
F33 0.130(7) 0.410(18) 0.191(10) -0.116(11) 0.069(7) -0.050(9)
F35 0.353(18) 0.161(9) 0.241(12) -0.072(9) 0.149(12) -0.032(10)
F63 0.61(3) 0.195(11) 0.305(15) -0.126(11) 0.356(19) -0.215(15)
F34 0.55(3) 0.198(11) 0.144(9) 0.003(8) 0.164(13) -0.125(13)
F62 0.40(2) 0.185(10) 0.277(14) -0.047(9) 0.267(16) -0.085(11)
F26 0.260(12) 0.177(9) 0.153(8) 0.046(7) 0.008(8) 0.036(9)
F25 0.360(17) 0.227(12) 0.143(8) 0.041(8) 0.077(10) -0.114(11)
P7 0.130(4) 0.219(7) 0.376(11) 0.191(7) -0.001(6) -0.035(4)
F66 0.179(7) 0.150(7) 0.134(6) 0.007(5) 0.066(6) -0.042(6)
F65 0.256(10) 0.117(6) 0.151(7) -0.034(5) 0.076(7) -0.016(6)
F64 0.183(10) 0.40(2) 0.123(8) -0.035(10) 0.040(7) -0.100(11)
F71 0.167(10) 0.313(17) 0.249(13) 0.131(12) -0.011(10) 0.004(10)
F72 0.149(8) 0.245(13) 0.403(18) 0.210(14) 0.086(10) 0.059(8)
F73 0.118(7) 0.262(14) 0.58(3) 0.266(18) 0.080(12) 0.046(8)
F74 0.206(10) 0.153(8) 0.275(12) 0.118(9) -0.059(9) -0.054(7)
F75 0.244(13) 0.283(15) 0.248(13) 0.132(11) -0.007(10) -0.146(12)
F76 0.241(13) 0.156(9) 0.66(3) 0.188(15) -0.232(19) -0.113(9)
F13 0.234(11) 0.122(7) 0.065(6) -0.004(5) 0.055(6) 0.012(7)
F17 0.153(8) 0.205(11) 0.070(6) -0.014(6) 0.035(5) -0.045(7)
F16 0.266(14) 0.126(7) 0.075(6) 0.030(5) 0.062(7) 0.054(8)
F15 0.199(11) 0.153(9) 0.113(8) 0.016(6) 0.057(7) -0.005(8)
F14 0.113(7) 0.228(11) 0.076(6) 0.008(6) 0.042(5) -0.006(7)
F36 0.182(11) 0.56(3) 0.137(9) -0.091(12) 0.025(8) -0.125(14)
F82 0.212(10) 0.461(19) 0.449(18) -0.238(16) 0.187(12) -0.139(12)
F84 0.264(17) 0.49(3) 0.49(3) -0.26(2) 0.164(18) -0.27(2)
F81 0.212(10) 0.461(19) 0.449(18) -0.238(16) 0.187(12) -0.139(12)
F83 0.24(2) 0.63(5) 0.53(4) 0.21(4) 0.07(2) -0.06(3)
F85 0.35(2) 0.54(3) 0.51(3) -0.16(3) 0.36(2) -0.17(2)
F86 0.50(4) 0.193(15) 0.68(5) -0.04(2) -0.22(4) 0.09(2)
N200 0.208(17) 0.35(3) 0.138(14) 0.047(17) 0.065(14) 0.090(17)
C201 0.135(13) 0.143(13) 0.128(15) 0.000(12) 0.049(13) 0.011(10)
C202 0.25(2) 0.204(19) 0.131(16) 0.030(14) 0.049(15) 0.028(16)
N210 0.226(16) 0.127(10) 0.154(14) 0.008(10) 0.099(13) -0.007(10)
C211 0.133(11) 0.101(11) 0.152(17) 0.041(11) 0.066(13) 0.009(8)
C212 0.192(16) 0.181(15) 0.083(11) -0.016(10) 0.037(10) -0.034(12)

loop_
_atom_type_symbol
_atom_type_description
_atom_type_scat_dispersion_real
_atom_type_scat_dispersion_imag
_atom_type_scat_source
Fe Fe 0.3463 0.8444 'International Tables Vol C Tables 4.2.6.8 and 6.1.1.4'
Cl Cl 0.1484 0.1585 'International Tables Vol C Tables 4.2.6.8 and 6.1.1.4'
P P 0.1023 0.0942 'International Tables Vol C Tables 4.2.6.8 and 6.1.1.4'
F F 0.0171 0.0103 'International Tables Vol C Tables 4.2.6.8 and 6.1.1.4'
O O 0.0106 0.006 'International Tables Vol C Tables 4.2.6.8 and 6.1.1.4'
N N 0.0061 0.0033 'International Tables Vol C Tables 4.2.6.8 and 6.1.1.4'
C C 0.0033 0.0016 'International Tables Vol C Tables 4.2.6.8 and 6.1.1.4'
H H 0 0 'International Tables Vol C Tables 4.2.6.8 and 6.1.1.4'

loop_
_geom_angle_atom_site_label_1
_geom_angle_atom_site_label_2
_geom_angle_atom_site_label_3
_geom_angle
N90 Fe1 N95 83.2(4)
N90 Fe1 N196 89.8(3)
N95 Fe1 N196 95.5(4)
N90 Fe1 N104 96.4(4)
N95 Fe1 N104 92.3(4)
N196 Fe1 N104 170.5(4)
N90 Fe1 N1 92.2(3)
N95 Fe1 N1 174.1(4)
N196 Fe1 N1 80.6(4)
N104 Fe1 N1 92.0(4)
N90 Fe1 N107 176.9(3)
N95 Fe1 N107 98.4(4)
N196 Fe1 N107 92.7(4)
N104 Fe1 N107 80.8(4)
N1 Fe1 N107 86.3(3)
N11 Fe2 N116 89.1(4)
N11 Fe2 N16 78.3(5)
N116 Fe2 N16 94.8(3)
N11 Fe2 N25 99.3(6)
N116 Fe2 N25 167.7(6)
N16 Fe2 N25 95.7(6)
N11 Fe2 N121 93.3(4)
N116 Fe2 N121 80.6(4)
N16 Fe2 N121 170.6(5)
N25 Fe2 N121 89.9(6)
N11 Fe2 N28 177.7(5)
N116 Fe2 N28 93.1(4)
N16 Fe2 N28 102.1(5)
N25 Fe2 N28 78.5(6)
N121 Fe2 N28 86.4(4)
N135 Fe3 N130 84.9(5)
N135 Fe3 N37 94.2(4)
N130 Fe3 N37 90.1(4)
N135 Fe3 N42 174.1(4)
N130 Fe3 N42 92.4(4)
N37 Fe3 N42 80.5(4)
N135 Fe3 N147 97.0(4)
N130 Fe3 N147 176.4(4)
N37 Fe3 N147 92.9(4)
N42 Fe3 N147 85.9(3)
N135 Fe3 N144 93.7(4)
N130 Fe3 N144 97.7(4)
N37 Fe3 N144 169.4(4)
N42 Fe3 N144 91.8(4)
N147 Fe3 N144 79.1(4)
N51 Fe4 N56 83.0(5)
N51 Fe4 N64 96.7(4)
N56 Fe4 N64 92.3(4)
N51 Fe4 N156 89.6(3)
N56 Fe4 N156 94.7(4)
N64 Fe4 N156 171.1(4)
N51 Fe4 N67 177.6(4)
N56 Fe4 N67 97.3(4)
N64 Fe4 N67 80.9(4)
N156 Fe4 N67 92.8(3)
N51 Fe4 N161 93.0(3)
N56 Fe4 N161 174.4(4)
N64 Fe4 N161 92.1(4)
N156 Fe4 N161 81.2(3)
N67 Fe4 N161 86.8(3)
N170 Fe5 N175 79.6(5)
N170 Fe5 N76 87.7(4)
N175 Fe5 N76 95.1(4)
N170 Fe5 N187 177.1(4)
N175 Fe5 N187 97.4(5)
N76 Fe5 N187 92.6(4)
N170 Fe5 N184 101.6(6)
N175 Fe5 N184 93.9(4)
N76 Fe5 N184 168.0(5)
N187 Fe5 N184 78.5(5)
N170 Fe5 N81 93.9(4)
N175 Fe5 N81 172.8(5)
N76 Fe5 N81 81.4(4)
N187 Fe5 N81 89.0(3)
N184 Fe5 N81 90.4(4)
C6 N1 C2 121.4(9)
C6 N1 Fe1 126.1(7)
C2 N1 Fe1 112.3(7)
N1 C2 C3 120.3(10)
N1 C2 C197 117.5(8)
C3 C2 C197 122.0(9)
C2 C3 C4 118.2(10)
C2 C3 H3 120.9
C4 C3 H3 120.9
C3 C4 C5 119.3(11)
C3 C4 H4 120.3
C5 C4 H4 120.3
C6 C5 C4 117.9(12)
C6 C5 C7 122.9(12)
C4 C5 C7 119.2(12)
N1 C6 C5 122.6(11)
N1 C6 H6 118.7
C5 C6 H6 118.7
C5 C7 C8 117.9(12)
C5 C7 H7A 107.8
C8 C7 H7A 107.8
C5 C7 H7B 107.8
C8 C7 H7B 107.8
H7A C7 H7B 107.2
C9 C8 C7 113.4(11)
C9 C8 H8A 108.9
C7 C8 H8A 108.9
C9 C8 H8B 108.9
C7 C8 H8B 108.9
H8A C8 H8B 107.7
C10 C9 C14 111.7(14)
C10 C9 C8 121.7(12)
C14 C9 C8 126.5(14)
C9 C10 N11 128.9(13)
C9 C10 H10 115.5
N11 C10 H10 115.5
C12 N11 C10 108.4(13)
C12 N11 Fe2 120.5(11)
C10 N11 Fe2 131.1(8)
N11 C12 C13 134.4(16)
N11 C12 C15 113.7(15)
C13 C12 C15 110.7(15)
C12 C13 C14 112.3(13)
C12 C13 H13 123.9
C14 C13 H13 123.9
C13 C14 C9 123.6(15)
C13 C14 H14 118.2
C9 C14 H14 118.2
N16 C15 C12 111.3(14)
N16 C15 H15 124.4
C12 C15 H15 124.3
C15 N16 C17 122.9(13)
C15 N16 Fe2 116.1(11)
C17 N16 Fe2 121.0(10)
C18 C17 N16 115.3(11)
C18 C17 H17A 108.5
N16 C17 H17A 108.5
C18 C17 H17B 108.4
N16 C17 H17B 108.5
H17A C17 H17B 107.5
O19 C18 C17 109(2)
O19 C18 H18A 109.8
C17 C18 H18A 109.8
O19 C18 H18B 109.8
C17 C18 H18B 109.8
H18A C18 H18B 108.3
C18 O19 C20 106(3)
O19 C20 C21 103(2)
O19 C20 H20A 111.1
C21 C20 H20A 111.1
O19 C20 H20B 111.1
C21 C20 H20B 111.1
H20A C20 H20B 109.1
O22 C21 C20 116(2)
O22 C21 H21A 108.2
C20 C21 H21A 108.2
O22 C21 H21B 108.2
C20 C21 H21B 108.1
H21A C21 H21B 107.3
C21 O22 C23 110(2)
C24 C23 O22 116(3)
C24 C23 H23A 108.2
O22 C23 H23A 108.2
C24 C23 H23B 108.2
O22 C23 H23B 108.2
H23A C23 H23B 107.4
C23 C24 N25 109(2)
C23 C24 H24A 109.8
N25 C24 H24A 109.8
C23 C24 H24B 109.8
N25 C24 H24B 109.8
H24A C24 H24B 108.3
C26 N25 C24 130(2)
C26 N25 Fe2 115.5(18)
C24 N25 Fe2 114.0(17)
N25 C26 C27 122(2)
N25 C26 H26 119.1
C27 C26 H26 119
C32 C27 N28 116.8(16)
C32 C27 C26 134(2)
N28 C27 C26 109.2(18)
C29 N28 C27 117.7(13)
C29 N28 Fe2 127.6(10)
C27 N28 Fe2 114.6(11)
N28 C29 C30 126.5(14)
N28 C29 H29 116.8
C30 C29 H29 116.8
C31 C30 C33 123.5(17)
C31 C30 C29 113.0(16)
C33 C30 C29 123.5(13)
C32 C31 C30 120(2)
C32 C31 H31 119.9
C30 C31 H31 119.9
C31 C32 C27 125(2)
C31 C32 H32 117.3
C27 C32 H32 117.3
C30 C33 C34 114.1(10)
C30 C33 H33A 108.7
C34 C33 H33A 108.7
C30 C33 H33B 108.7
C34 C33 H33B 108.7
H33A C33 H33B 107.6
C35 C34 C33 115.9(9)
C35 C34 H34A 108.3
C33 C34 H34A 108.3
C35 C34 H34B 108.3
C33 C34 H34B 108.3
H34A C34 H34B 107.4
C36 C35 C40 116.8(10)
C36 C35 C34 124.3(10)
C40 C35 C34 118.8(9)
N37 C36 C35 122.8(10)
N37 C36 H36 118.6
C35 C36 H36 118.6
C38 N37 C36 120.5(8)
C38 N37 Fe3 114.7(7)
C36 N37 Fe3 124.7(7)
N37 C38 C39 121.2(9)
N37 C38 C41 116.4(8)
C39 C38 C41 122.3(9)
C40 C39 C38 118.4(10)
C40 C39 H39 120.8
C38 C39 H39 120.8
C39 C40 C35 120.1(9)
C39 C40 H40 120
C35 C40 H40 120
C46 C41 N42 122.3(10)
C46 C41 C38 125.3(8)
N42 C41 C38 112.1(9)
C41 N42 C43 118.7(9)
C41 N42 Fe3 115.5(7)
C43 N42 Fe3 125.4(7)
N42 C43 C44 120.8(9)
N42 C43 H43 119.6
C44 C43 H43 119.6
C45 C44 C43 120.9(11)
C45 C44 C47 120.0(11)
C43 C44 C47 119.1(10)
C44 C45 C46 115.0(11)
C44 C45 H45 122.5
C46 C45 H45 122.5
C41 C46 C45 122.2(9)
C41 C46 H46 118.9
C45 C46 H46 118.9
C48 C47 C44 112.5(9)
C48 C47 H47A 109.1
C44 C47 H47A 109.1
C48 C47 H47B 109.1
C44 C47 H47B 109.1
H47A C47 H47B 107.8
C47 C48 C49 115.6(10)
C47 C48 H48A 108.4
C49 C48 H48A 108.4
C47 C48 H48B 108.4
C49 C48 H48B 108.4
H48A C48 H48B 107.4
C50 C49 C54 118.6(14)
C50 C49 C48 116.2(12)
C54 C49 C48 125.2(12)
C49 C50 N51 123.9(12)
C49 C50 H50 118
N51 C50 H50 118
C50 N51 C52 115.2(11)
C50 N51 Fe4 129.4(8)
C52 N51 Fe4 115.4(9)
C53 C52 C55 128.6(14)
C53 C52 N51 121.2(13)
C55 C52 N51 109.6(12)
C54 C53 C52 122.5(14)
C54 C53 H53 118.8
C52 C53 H53 118.8
C53 C54 C49 118.2(14)
C53 C54 H54 120.9
C49 C54 H54 120.9
N56 C55 C52 119.8(12)
N56 C55 H55 120.1
C52 C55 H55 120.1
C55 N56 C57 118.8(12)
C55 N56 Fe4 111.9(9)
C57 N56 Fe4 128.8(9)
N56 C57 C58 113.7(10)
N56 C57 H57A 108.8
C58 C57 H57A 108.8
N56 C57 H57B 108.8
C58 C57 H57B 108.8
H57A C57 H57B 107.7
O59 C58 C57 105.2(12)
O59 C58 H58A 110.7
C57 C58 H58A 110.7
O59 C58 H58B 110.7
C57 C58 H58B 110.7
H58A C58 H58B 108.8
C58 O59 C60 117.7(19)
O59 C60 C60A 117(2)
O59 C60 H60A 108.1
C60A C60 H60A 108.1
O59 C60 H60B 108.2
C60A C60 H60B 108.1
H60A C60 H60B 107.3
O61 C60A C60 113(2)
O61 C60A H60C 109.1
C60 C60A H60C 109
O61 C60A H60D 109.1
C60 C60A H60D 109.1
H60C C60A H60D 107.8
C60A O61 C62 105.6(15)
C63 C62 O61 105.3(16)
C63 C62 H62A 110.7
O61 C62 H62A 110.7
C63 C62 H62B 110.7
O61 C62 H62B 110.7
H62A C62 H62B 108.8
C62 C63 N64 116.5(12)
C62 C63 H63A 108.2
N64 C63 H63A 108.2
C62 C63 H63B 108.2
N64 C63 H63B 108.2
H63A C63 H63B 107.3
C65 N64 C63 120.3(10)
C65 N64 Fe4 115.0(8)
C63 N64 Fe4 124.7(8)
N64 C65 C66 115.7(11)
N64 C65 H65 122.2
C66 C65 H65 122.2
N67 C66 C71 122.2(11)
N67 C66 C65 114.3(10)
C71 C66 C65 123.5(12)
C66 N67 C68 115.2(9)
C66 N67 Fe4 113.4(7)
C68 N67 Fe4 130.7(7)
C69 C68 N67 128.3(11)
C69 C68 H68 115.8
N67 C68 H68 115.8
C68 C69 C72 121.4(11)
C68 C69 C70 112.8(11)
C72 C69 C70 125.4(11)
C71 C70 C69 120.4(11)
C71 C70 H70 119.8
C69 C70 H70 119.8
C70 C71 C66 121.0(11)
C70 C71 H71 119.5
C66 C71 H71 119.5
C69 C72 C73 115.4(8)
C69 C72 H72A 108.4
C73 C72 H72A 108.4
C69 C72 H72B 108.4
C73 C72 H72B 108.4
H72A C72 H72B 107.5
C74 C73 C72 116.1(9)
C74 C73 H73A 108.3
C72 C73 H73A 108.3
C74 C73 H73B 108.3
C72 C73 H73B 108.3
H73A C73 H73B 107.4
C75 C74 C79 117.6(10)
C75 C74 C73 121.0(10)
C79 C74 C73 121.4(9)
C74 C75 N76 123.2(9)
C74 C75 H75 118.4
N76 C75 H75 118.4
C77 N76 C75 118.9(8)
C77 N76 Fe5 115.1(7)
C75 N76 Fe5 125.8(6)
N76 C77 C78 120.1(9)
N76 C77 C80 114.1(8)
C78 C77 C80 125.4(9)
C77 C78 C79 119.9(9)
C77 C78 H78 120
C79 C78 H78 120
C74 C79 C78 120.0(9)
C74 C79 H79 120
C78 C79 H79 120
N81 C80 C77 116.4(9)
N81 C80 C85 118.8(9)
C77 C80 C85 124.6(9)
C80 N81 C82 120.1(9)
C80 N81 Fe5 112.6(7)
C82 N81 Fe5 127.3(7)
N81 C82 C83 121.6(10)
N81 C82 H82 119.2
C83 C82 H82 119.2
C82 C83 C84 120.8(10)
C82 C83 C86 117.6(10)
C84 C83 C86 121.6(10)
C85 C84 C83 116.6(10)
C85 C84 H84 121.7
C83 C84 H84 121.7
C84 C85 C80 122.1(10)
C84 C85 H85 119
C80 C85 H85 119
C83 C86 C87 114.5(10)
C83 C86 H86A 108.6
C87 C86 H86A 108.7
C83 C86 H86B 108.6
C87 C86 H86B 108.6
H86A C86 H86B 107.6
C86 C87 C88 113.5(9)
C86 C87 H87A 108.9
C88 C87 H87A 108.9
C86 C87 H87B 108.9
C88 C87 H87B 108.9
H87A C87 H87B 107.7
C89 C88 C93 120
C89 C88 C87 114.9(7)
C93 C88 C87 125.1(7)
C88 C89 N90 120
C88 C89 H89 120
N90 C89 H89 120
C91 N90 C89 120
C91 N90 Fe1 111.3(4)
C89 N90 Fe1 128.7(4)
N90 C91 C92 120
N90 C91 C94 115.6(8)
C92 C91 C94 124.4(8)
C93 C92 C91 120
C93 C92 H92 120
C91 C92 H92 120
C92 C93 C88 120
C92 C93 H93 120
C88 C93 H93 120
N95 C94 C91 115.3(11)
N95 C94 H94 122.3
C91 C94 H94 122.3
C94 N95 C96 118.4(11)
C94 N95 Fe1 114.4(8)
C96 N95 Fe1 127.1(8)
N95 C96 C97 113.9(11)
N95 C96 H96A 108.8
C97 C96 H96A 108.8
N95 C96 H96B 108.8
C97 C96 H96B 108.8
H96A C96 H96B 107.7
O98 C97 C96 110.2(15)
O98 C97 H97A 109.6
C96 C97 H97A 109.6
O98 C97 H97B 109.6
C96 C97 H97B 109.6
H97A C97 H97B 108.1
C97 O98 C99 112(2)
O98 C99 C100 107(2)
O98 C99 H99A 110.4
C100 C99 H99A 110.4
O98 C99 H99B 110.4
C100 C99 H99B 110.4
H99A C99 H99B 108.6
O101 C100 C99 109.0(19)
O101 C100 H10A 109.8
C99 C100 H10A 109.9
O101 C100 H10B 109.9
C99 C100 H10B 109.9
H10A C100 H10B 108.3
C102 O101 C100 109(2)
C103 C102 O101 118(2)
C103 C102 H10C 107.9
O101 C102 H10C 107.9
C103 C102 H10D 107.9
O101 C102 H10D 107.9
H10C C102 H10D 107.2
C102 C103 N104 121.9(15)
C102 C103 H10E 106.9
N104 C103 H10E 106.9
C102 C103 H10F 106.8
N104 C103 H10F 106.9
H10E C103 H10F 106.7
C105 N104 C103 121.0(11)
C105 N104 Fe1 113.6(10)
C103 N104 Fe1 125.4(9)
N104 C105 C106 121.4(13)
N104 C105 H105 119.3
C106 C105 H105 119.3
N107 C106 C111 120.4(12)
N107 C106 C105 111.7(12)
C111 C106 C105 127.9(12)
C108 N107 C106 121.9(11)
C108 N107 Fe1 126.0(8)
C106 N107 Fe1 112.0(8)
N107 C108 C109 120.7(11)
N107 C108 H108 119.7
C109 C108 H108 119.7
C110 C109 C112 124.8(11)
C110 C109 C108 114.9(10)
C112 C109 C108 120.1(10)
C109 C110 C111 123.9(11)
C109 C110 H110 118
C111 C110 H110 118
C110 C111 C106 117.8(12)
C110 C111 H111 121.1
C106 C111 H111 121.1
C109 C112 C113 117.5(8)
C109 C112 H11A 107.9
C113 C112 H11A 107.9
C109 C112 H11B 107.9
C113 C112 H11B 107.9
H11A C112 H11B 107.2
C114 C113 C112 112.3(8)
C114 C113 H11C 109.2
C112 C113 H11C 109.2
C114 C113 H11D 109.1
C112 C113 H11D 109.1
H11C C113 H11D 107.9
C115 C114 C119 118.8(10)
C115 C114 C113 121.6(10)
C119 C114 C113 119.5(9)
C114 C115 N116 121.2(10)
C114 C115 H115 119.4
N116 C115 H115 119.4
C117 N116 C115 118.9(8)
C117 N116 Fe2 116.7(6)
C115 N116 Fe2 124.4(6)
N116 C117 C118 121.9(8)
N116 C117 C120 113.2(7)
C118 C117 C120 124.9(8)
C117 C118 C119 120.3(9)
C117 C118 H118 119.8
C119 C118 H118 119.8
C118 C119 C114 118.9(9)
C118 C119 H119 120.5
C114 C119 H119 120.6
N121 C120 C125 119.4(10)
N121 C120 C117 116.5(9)
C125 C120 C117 124.1(8)
C120 N121 C122 122.1(9)
C120 N121 Fe2 112.6(8)
C122 N121 Fe2 124.8(7)
C123 C122 N121 117.8(9)
C123 C122 H122 121.1
N121 C122 H122 121.1
C124 C123 C122 121.7(10)
C124 C123 C126 123.8(10)
C122 C123 C126 114.4(10)
C123 C124 C125 118.3(10)
C123 C124 H124 120.8
C125 C124 H124 120.8
C120 C125 C124 120.7(10)
C120 C125 H125 119.7
C124 C125 H125 119.7
C127 C126 C123 112.9(10)
C127 C126 H12A 109
C123 C126 H12A 109
C127 C126 H12B 109
C123 C126 H12B 109
H12A C126 H12B 107.8
C128 C127 C126 117.8(10)
C128 C127 H12C 107.9
C126 C127 H12C 107.9
C128 C127 H12D 107.9
C126 C127 H12D 107.9
H12C C127 H12D 107.2
C129 C128 C133 114.7(13)
C129 C128 C127 121.4(11)
C133 C128 C127 123.8(13)
C128 C129 N130 125.5(12)
C128 C129 H129 117.3
N130 C129 H129 117.3
C129 N130 C131 115.6(11)
C129 N130 Fe3 129.6(8)
C131 N130 Fe3 114.6(9)
C132 C131 N130 123.4(13)
C132 C131 C134 126.7(14)
N130 C131 C134 109.7(11)
C131 C132 C133 118.7(14)
C131 C132 H132 120.7
C133 C132 H132 120.6
C132 C133 C128 122.0(14)
C132 C133 H133 119
C128 C133 H133 119
N135 C134 C131 119.9(11)
N135 C134 H134 120.1
C131 C134 H134 120.1
C134 N135 C136 120.9(11)
C134 N135 Fe3 110.8(9)
C136 N135 Fe3 128.1(9)
C137 C136 N135 113.0(12)
C137 C136 H13A 109
N135 C136 H13A 109
C137 C136 H13B 109
N135 C136 H13B 109
H13A C136 H13B 107.8
O138 C137 C136 118(2)
O138 C137 H13C 107.8
C136 C137 H13C 107.8
O138 C137 H13D 107.7
C136 C137 H13D 107.8
H13C C137 H13D 107.1
C137 O138 C139 122(3)
O138 C139 C140 115(2)
O138 C139 H13E 108.5
C140 C139 H13E 108.5
O138 C139 H13F 108.5
C140 C139 H13F 108.5
H13E C139 H13F 107.5
O141 C140 C139 110.1(17)
O141 C140 H14A 109.6
C139 C140 H14A 109.7
O141 C140 H14B 109.7
C139 C140 H14B 109.6
H14A C140 H14B 108.2
C140 O141 C142 111.5(16)
C143 C142 O141 105.3(13)
C143 C142 H14C 110.7
O141 C142 H14C 110.7
C143 C142 H14D 110.7
O141 C142 H14D 110.7
H14C C142 H14D 108.8
C142 C143 N144 113.1(11)
C142 C143 H14E 109
N144 C143 H14E 109
C142 C143 H14F 109
N144 C143 H14F 109
H14E C143 H14F 107.8
C145 N144 C143 123.5(12)
C145 N144 Fe3 112.8(8)
C143 N144 Fe3 123.7(10)
N144 C145 C146 119.5(12)
N144 C145 H145 120.3
C146 C145 H145 120.3
N147 C146 C145 114.7(13)
N147 C146 C151 119.3(12)
C145 C146 C151 125.6(12)
C148 N147 C146 119.7(11)
C148 N147 Fe3 126.9(8)
C146 N147 Fe3 113.3(9)
N147 C148 C149 123.5(12)
N147 C148 H148 118.3
C149 C148 H148 118.3
C150 C149 C148 117.6(12)
C150 C149 C152 121.9(14)
C148 C149 C152 120.5(12)
C151 C150 C149 115.5(14)
C151 C150 H150 122.2
C149 C150 H150 122.3
C146 C151 C150 124.0(13)
C146 C151 H151 118
C150 C151 H151 118
C149 C152 C153 118.1(10)
C149 C152 H15A 107.8
C153 C152 H15A 107.8
C149 C152 H15B 107.8
C153 C152 H15B 107.8
H15A C152 H15B 107.1
C152 C153 C154 115.0(9)
C152 C153 H15C 108.5
C154 C153 H15C 108.5
C152 C153 H15D 108.5
C154 C153 H15D 108.5
H15C C153 H15D 107.5
C155 C154 C159 117.8(10)
C155 C154 C153 121.9(10)
C159 C154 C153 120.3(10)
N156 C155 C154 122.1(10)
N156 C155 H155 119
C154 C155 H155 119
C157 N156 C155 119.2(7)
C157 N156 Fe4 115.5(6)
C155 N156 Fe4 125.1(6)
C158 C157 N156 122.2(9)
C158 C157 C160 124.3(9)
N156 C157 C160 113.4(7)
C157 C158 C159 119.5(9)
C157 C158 H158 120.3
C159 C158 H158 120.2
C154 C159 C158 119.1(9)
C154 C159 H159 120.5
C158 C159 H159 120.5
N161 C160 C165 119.6(10)
N161 C160 C157 117.6(8)
C165 C160 C157 122.8(9)
C162 N161 C160 121.2(9)
C162 N161 Fe4 126.9(7)
C160 N161 Fe4 111.9(7)
N161 C162 C163 122.7(10)
N161 C162 H162 118.6
C163 C162 H162 118.6
C162 C163 C164 118.0(10)
C162 C163 C166 121.4(9)
C164 C163 C166 120.5(10)
C165 C164 C163 119.0(11)
C165 C164 H164 120.5
C163 C164 H164 120.5
C160 C165 C164 119.4(10)
C160 C165 H165 120.3
C164 C165 H165 120.3
C167 C166 C163 115.3(10)
C167 C166 H16A 108.5
C163 C166 H16A 108.5
C167 C166 H16B 108.5
C163 C166 H16B 108.5
H16A C166 H16B 107.5
C166 C167 C168 113.7(11)
C166 C167 H16C 108.8
C168 C167 H16C 108.8
C166 C167 H16D 108.8
C168 C167 H16D 108.8
H16C C167 H16D 107.7
C173 C168 C169 114.3(14)
C173 C168 C167 126.2(14)
C169 C168 C167 119.2(12)
C168 C169 N170 127.0(11)
C168 C169 H169 116.5
N170 C169 H169 116.5
N170 C171 C172 133.7(16)
N170 C171 C174 109.4(14)
C172 C171 C174 116.2(17)
C171 N170 C169 108.0(13)
C171 N170 Fe5 123.6(11)
C169 N170 Fe5 128.3(7)
C171 C172 C173 116.1(15)
C171 C172 H172 121.9
C173 C172 H172 121.9
C168 C173 C172 120.4(15)
C168 C173 H173 119.8
C172 C173 H173 119.8
N175 C174 C171 113.9(13)
N175 C174 H174 123
C171 C174 H174 123
C174 N175 C176 121.8(13)
C174 N175 Fe5 113.2(9)
C176 N175 Fe5 124.9(10)
C177 C176 N175 118.8(18)
C177 C176 H17C 107.6
N175 C176 H17C 107.6
C177 C176 H17D 107.6
N175 C176 H17D 107.6
H17C C176 H17D 107
O178 C177 C176 114(4)
O178 C177 H17E 108.7
C176 C177 H17E 108.7
O178 C177 H17F 108.7
C176 C177 H17F 108.7
H17E C177 H17F 107.6
C177 O178 C179 109(3)
O178 C179 C180 113(2)
O178 C179 H17G 108.9
C180 C179 H17G 108.9
O178 C179 H17H 108.9
C180 C179 H17H 108.9
H17G C179 H17H 107.7
O181 C180 C179 113.5(18)
O181 C180 H18G 108.8
C179 C180 H18G 108.9
O181 C180 H18H 108.9
C179 C180 H18H 108.9
H18G C180 H18H 107.7
C182 O181 C180 119(2)
O181 C182 C183 95.5(19)
O181 C182 H18C 112.6
C183 C182 H18C 112.6
O181 C182 H18D 112.6
C183 C182 H18D 112.7
H18C C182 H18D 110.1
N184 C183 C182 112.7(14)
N184 C183 H18E 109.1
C182 C183 H18E 109.1
N184 C183 H18F 109
C182 C183 H18F 109.1
H18E C183 H18F 107.8
C185 N184 C183 114.4(16)
C185 N184 Fe5 120.2(13)
C183 N184 Fe5 125.4(13)
N184 C185 C186 115.7(15)
N184 C185 H185 122.2
C186 C185 H185 122.2
N187 C186 C191 121.9(13)
N187 C186 C185 105.4(15)
C191 C186 C185 132.5(15)
C188 N187 C186 111.4(11)
C188 N187 Fe5 128.5(8)
C186 N187 Fe5 118.9(9)
N187 C188 C189 128.9(11)
N187 C188 H188 115.5
C189 C188 H188 115.5
C190 C189 C188 115.2(13)
C190 C189 C192 118.5(13)
C188 C189 C192 126.3(11)
C191 C190 C189 121.6(17)
C191 C190 H190 119.2
C189 C190 H190 119.2
C190 C191 C186 120.7(16)
C190 C191 H191 119.6
C186 C191 H191 119.6
C189 C192 C193 116.7(9)
C189 C192 H19A 108.1
C193 C192 H19A 108.1
C189 C192 H19B 108.1
C193 C192 H19B 108.1
H19A C192 H19B 107.3
C194 C193 C192 116.5(9)
C194 C193 H19C 108.2
C192 C193 H19C 108.2
C194 C193 H19D 108.2
C192 C193 H19D 108.2
H19C C193 H19D 107.3
C195 C194 C199 117.0(10)
C195 C194 C193 122.8(10)
C199 C194 C193 120.1(9)
C194 C195 N196 123.4(9)
C194 C195 H195 118.3
N196 C195 H195 118.3
C197 N196 C195 118.1(8)
C197 N196 Fe1 117.4(7)
C195 N196 Fe1 124.1(7)
C198 C197 N196 120.4(9)
C198 C197 C2 127.6(9)
N196 C197 C2 111.4(8)
C197 C198 C199 123.3(10)
C197 C198 H198 118.3
C199 C198 H198 118.3
C194 C199 C198 117.5(9)
C194 C199 H199 121.2
C198 C199 H199 121.2
F16 P1 F17 73.4(7)
F16 P1 F13 148.0(7)
F17 P1 F13 74.6(6)
F16 P1 F14 138.9(7)
F17 P1 F14 147.7(6)
F13 P1 F14 73.1(6)
F16 P1 F11 91.1(4)
F17 P1 F11 88.8(4)
F13 P1 F11 88.7(4)
F14 P1 F11 89.7(4)
F16 P1 F12 90.2(4)
F17 P1 F12 91.3(4)
F13 P1 F12 90.0(4)
F14 P1 F12 89.5(4)
F11 P1 F12 178.6(4)
F16 P1 F15 68.9(6)
F17 P1 F15 142.2(6)
F13 P1 F15 143.1(6)
F14 P1 F15 70.1(6)
F11 P1 F15 89.5(4)
F12 P1 F15 91.3(4)
F21 P2 F24 171.0(9)
F21 P2 F25 91.7(7)
F24 P2 F25 93.7(7)
F21 P2 F22 89.4(7)
F24 P2 F22 96.7(7)
F25 P2 F22 100.2(8)
F21 P2 F23 87.6(7)
F24 P2 F23 86.0(8)
F25 P2 F23 172.3(8)
F22 P2 F23 87.5(6)
F21 P2 F26 90.2(7)
F24 P2 F26 83.7(7)
F25 P2 F26 80.5(7)
F22 P2 F26 179.2(7)
F23 P2 F26 91.8(7)
F32 P3 F34 173.5(10)
F32 P3 F36 96.0(8)
F34 P3 F36 89.5(8)
F32 P3 F35 92.0(7)
F34 P3 F35 84.9(7)
F36 P3 F35 87.3(8)
F32 P3 F33 82.1(7)
F34 P3 F33 92.4(8)
F36 P3 F33 178.0(7)
F35 P3 F33 93.4(8)
F32 P3 F31 85.5(7)
F34 P3 F31 97.9(8)
F36 P3 F31 90.4(8)
F35 P3 F31 176.4(8)
F33 P3 F31 88.8(6)
F42 P4 F45 177.6(7)
F42 P4 F43 89.6(6)
F45 P4 F43 90.3(5)
F42 P4 F46 87.9(6)
F45 P4 F46 92.4(6)
F43 P4 F46 175.4(6)
F42 P4 F41 89.8(5)
F45 P4 F41 92.6(5)
F43 P4 F41 88.7(5)
F46 P4 F41 87.5(5)
F42 P4 F44 89.6(5)
F45 P4 F44 88.1(6)
F43 P4 F44 93.4(6)
F46 P4 F44 90.4(5)
F41 P4 F44 177.8(5)
F52 P5 F53 87.0(6)
F52 P5 F55 176.9(7)
F53 P5 F55 92.2(6)
F52 P5 F56 92.7(7)
F53 P5 F56 178.9(7)
F55 P5 F56 88.1(5)
F52 P5 F54 90.1(5)
F53 P5 F54 90.5(5)
F55 P5 F54 92.9(6)
F56 P5 F54 90.5(6)
F52 P5 F51 87.7(6)
F53 P5 F51 89.0(6)
F55 P5 F51 89.3(6)
F56 P5 F51 90.0(6)
F54 P5 F51 177.8(6)
F61 P6 F63 86.6(9)
F61 P6 F65 92.5(6)
F63 P6 F65 178.7(10)
F61 P6 F62 88.7(7)
F63 P6 F62 93.1(7)
F65 P6 F62 87.9(6)
F61 P6 F66 95.6(8)
F63 P6 F66 88.3(6)
F65 P6 F66 90.8(5)
F62 P6 F66 175.5(9)
F61 P6 F64 175.6(8)
F63 P6 F64 89.3(9)
F65 P6 F64 91.6(7)
F62 P6 F64 90.0(8)
F66 P6 F64 85.8(5)
F74 P7 F72 176.5(10)
F74 P7 F73 93.5(9)
F72 P7 F73 90.0(7)
F74 P7 F76 90.1(7)
F72 P7 F76 89.3(9)
F73 P7 F76 92.7(11)
F74 P7 F75 90.4(7)
F72 P7 F75 86.2(8)
F73 P7 F75 176.0(8)
F76 P7 F75 88.3(12)
F74 P7 F71 88.7(8)
F72 P7 F71 92.0(8)
F73 P7 F71 86.6(10)
F76 P7 F71 178.5(12)
F75 P7 F71 92.5(7)
F85 P8 F86 98(2)
F85 P8 F83 103.9(18)
F86 P8 F83 157(2)
F85 P8 F81 90.0(11)
F86 P8 F81 80.0(13)
F83 P8 F81 106.1(17)
F85 P8 F82 169.8(18)
F86 P8 F82 90(2)
F83 P8 F82 66.7(14)
F81 P8 F82 96.3(10)
F85 P8 F84 93.6(12)
F86 P8 F84 102.5(15)
F83 P8 F84 70.0(15)
F81 P8 F84 175.2(15)
F82 P8 F84 79.7(9)
N200 C201 C202 173(2)
C201 C202 H20C 109.5
C201 C202 H20D 109.5
H20C C202 H20D 109.5
C201 C202 H20E 109.5
H20C C202 H20E 109.5
H20D C202 H20E 109.5
N210 C211 C212 175.8(19)
C211 C212 H21C 109.5
C211 C212 H21D 109.5
H21C C212 H21D 109.5
C211 C212 H21E 109.5
H21C C212 H21E 109.5
H21D C212 H21E 109.5
C220 C221 C222 6.3(18)
C714 O4S C716 45.5(16)
C716 C714 O4S 75(3)
C714 C716 C715 86(3)
C714 C716 O4S 60(2)
C715 C716 O4S 84(2)

loop_
_geom_bond_atom_site_label_1
_geom_bond_atom_site_label_2
_geom_bond_distance
Fe1 N90 1.914(6)
Fe1 N95 1.944(10)
Fe1 N196 1.966(7)
Fe1 N104 1.989(8)
Fe1 N1 2.006(8)
Fe1 N107 2.031(9)
Fe2 N11 1.846(14)
Fe2 N116 1.976(7)
Fe2 N16 1.990(9)
Fe2 N25 2.015(16)
Fe2 N121 2.026(9)
Fe2 N28 2.029(10)
Fe3 N135 1.934(10)
Fe3 N130 1.945(10)
Fe3 N37 1.981(8)
Fe3 N42 1.999(8)
Fe3 N147 2.009(9)
Fe3 N144 2.013(10)
Fe4 N51 1.930(10)
Fe4 N56 1.924(10)
Fe4 N64 1.986(8)
Fe4 N156 1.984(6)
Fe4 N67 2.007(9)
Fe4 N161 2.010(8)
Fe5 N170 1.836(14)
Fe5 N175 1.924(10)
Fe5 N76 1.972(8)
Fe5 N187 1.979(10)
Fe5 N184 1.994(11)
Fe5 N81 2.009(8)
N1 C6 1.337(12)
N1 C2 1.366(11)
C2 C3 1.392(14)
C2 C197 1.441(12)
C3 C4 1.421(15)
C3 H3 0.95
C4 C5 1.432(16)
C4 H4 0.95
C5 C6 1.361(15)
C5 C7 1.509(16)
C6 H6 0.95
C7 C8 1.552(19)
C7 H7A 0.99
C7 H7B 0.99
C8 C9 1.489(18)
C8 H8A 0.99
C8 H8B 0.99
C9 C10 1.386(18)
C9 C14 1.436(18)
C10 N11 1.439(16)
C10 H10 0.95
N11 C12 1.263(16)
C12 C13 1.39(2)
C12 C15 1.45(2)
C13 C14 1.39(2)
C13 H13 0.95
C14 H14 0.95
C15 N16 1.276(17)
C15 H15 0.95
N16 C17 1.558(16)
C17 C18 1.50(2)
C17 H17A 0.99
C17 H17B 0.99
C18 O19 1.35(3)
C18 H18A 0.99
C18 H18B 0.99
O19 C20 1.57(3)
C20 C21 1.56(3)
C20 H20A 0.99
C20 H20B 0.99
C21 O22 1.38(2)
C21 H21A 0.99
C21 H21B 0.99
O22 C23 1.517(19)
C23 C24 1.43(3)
C23 H23A 0.99
C23 H23B 0.99
C24 N25 1.65(4)
C24 H24A 0.99
C24 H24B 0.99
N25 C26 1.22(3)
C26 C27 1.44(2)
C26 H26 0.95
C27 C32 1.38(3)
C27 N28 1.400(14)
N28 C29 1.381(13)
C29 C30 1.420(18)
C29 H29 0.95
C30 C31 1.42(2)
C30 C33 1.407(18)
C31 C32 1.36(3)
C31 H31 0.95
C32 H32 0.95
C33 C34 1.540(16)
C33 H33A 0.99
C33 H33B 0.99
C34 C35 1.525(13)
C34 H34A 0.99
C34 H34B 0.99
C35 C36 1.380(14)
C35 C40 1.434(13)
C36 N37 1.358(12)
C36 H36 0.95
N37 C38 1.342(11)
C38 C39 1.403(12)
C38 C41 1.459(13)
C39 C40 1.403(13)
C39 H39 0.95
C40 H40 0.95
C41 C46 1.348(13)
C41 N42 1.359(11)
N42 C43 1.365(12)
C43 C44 1.432(15)
C43 H43 0.95
C44 C45 1.390(14)
C44 C47 1.570(14)
C45 C46 1.444(14)
C45 H45 0.95
C46 H46 0.95
C47 C48 1.471(16)
C47 H47A 0.99
C47 H47B 0.99
C48 C49 1.571(17)
C48 H48A 0.99
C48 H48B 0.99
C49 C50 1.382(15)
C49 C54 1.394(17)
C50 N51 1.377(12)
C50 H50 0.95
N51 C52 1.401(12)
C52 C53 1.359(17)
C52 C55 1.408(17)
C53 C54 1.355(17)
C53 H53 0.95
C54 H54 0.95
C55 N56 1.351(16)
C55 H55 0.95
N56 C57 1.439(13)
C57 C58 1.523(17)
C57 H57A 0.99
C57 H57B 0.99
C58 O59 1.400(17)
C58 H58A 0.99
C58 H58B 0.99
O59 C60 1.39(2)
C60 C60A 1.43(3)
C60 H60A 0.99
C60 H60B 0.99
C60A O61 1.383(19)
C60A H60C 0.99
C60A H60D 0.99
O61 C62 1.55(2)
C62 C63 1.45(2)
C62 H62A 0.99
C62 H62B 0.99
C63 N64 1.489(14)
C63 H63A 0.99
C63 H63B 0.99
N64 C65 1.326(14)
C65 C66 1.455(15)
C65 H65 0.95
C66 N67 1.363(12)
C66 C71 1.391(15)
N67 C68 1.387(12)
C68 C69 1.395(15)
C68 H68 0.95
C69 C72 1.397(14)
C69 C70 1.456(15)
C70 C71 1.381(15)
C70 H70 0.95
C71 H71 0.95
C72 C73 1.541(13)
C72 H72A 0.99
C72 H72B 0.99
C73 C74 1.512(13)
C73 H73A 0.99
C73 H73B 0.99
C74 C75 1.365(13)
C74 C79 1.389(13)
C75 N76 1.411(12)
C75 H75 0.95
N76 C77 1.353(10)
C77 C78 1.390(13)
C77 C80 1.440(12)
C78 C79 1.427(13)
C78 H78 0.95
C79 H79 0.95
C80 N81 1.355(11)
C80 C85 1.453(13)
N81 C82 1.346(11)
C82 C83 1.404(13)
C82 H82 0.95
C83 C84 1.405(14)
C83 C86 1.530(14)
C84 C85 1.358(13)
C84 H84 0.95
C85 H85 0.95
C86 C87 1.519(15)
C86 H86A 0.99
C86 H86B 0.99
C87 C88 1.545(13)
C87 H87A 0.99
C87 H87B 0.99
C88 C89 1.39
C88 C93 1.39
C89 N90 1.39
C89 H89 0.95
N90 C91 1.39
C91 C92 1.39
C91 C94 1.407(13)
C92 C93 1.39
C92 H92 0.95
C93 H93 0.95
C94 N95 1.292(14)
C94 H94 0.95
N95 C96 1.452(13)
C96 C97 1.448(19)
C96 H96A 0.99
C96 H96B 0.99
C97 O98 1.367(18)
C97 H97A 0.99
C97 H97B 0.99
O98 C99 1.44(2)
C99 C100 1.51(2)
C99 H99A 0.99
C99 H99B 0.99
C100 O101 1.44(2)
C100 H10A 0.99
C100 H10B 0.99
O101 C102 1.35(2)
C102 C103 1.28(2)
C102 H10C 0.99
C102 H10D 0.99
C103 N104 1.512(15)
C103 H10E 0.99
C103 H10F 0.99
N104 C105 1.243(13)
C105 C106 1.438(16)
C105 H105 0.95
C106 N107 1.381(13)
C106 C111 1.411(17)
N107 C108 1.300(12)
C108 C109 1.519(15)
C108 H108 0.95
C109 C110 1.360(14)
C109 C112 1.424(13)
C110 C111 1.391(16)
C110 H110 0.95
C111 H111 0.95
C112 C113 1.565(13)
C112 H11A 0.99
C112 H11B 0.99
C113 C114 1.540(13)
C113 H11C 0.99
C113 H11D 0.99
C114 C115 1.364(13)
C114 C119 1.416(12)
C115 N116 1.411(12)
C115 H115 0.95
N116 C117 1.340(10)
C117 C118 1.366(12)
C117 C120 1.459(13)
C118 C119 1.390(12)
C118 H118 0.95
C119 H119 0.95
C120 N121 1.352(12)
C120 C125 1.388(13)
N121 C122 1.394(12)
C122 C123 1.377(13)
C122 H122 0.95
C123 C124 1.390(15)
C123 C126 1.540(14)
C124 C125 1.389(14)
C124 H124 0.95
C125 H125 0.95
C126 C127 1.520(16)
C126 H12A 0.99
C126 H12B 0.99
C127 C128 1.493(16)
C127 H12C 0.99
C127 H12D 0.99
C128 C129 1.352(15)
C128 C133 1.417(17)
C129 N130 1.339(13)
C129 H129 0.95
N130 C131 1.410(14)
C131 C132 1.300(17)
C131 C134 1.454(17)
C132 C133 1.361(17)
C132 H132 0.95
C133 H133 0.95
C134 N135 1.373(16)
C134 H134 0.95
N135 C136 1.448(14)
C136 C137 1.43(2)
C136 H13A 0.99
C136 H13B 0.99
C137 O138 1.35(2)
C137 H13C 0.99
C137 H13D 0.99
O138 C139 1.44(3)
C139 C140 1.47(2)
C139 H13E 0.99
C139 H13F 0.99
C140 O141 1.44(2)
C140 H14A 0.99
C140 H14B 0.99
O141 C142 1.485(18)
C142 C143 1.442(17)
C142 H14C 0.99
C142 H14D 0.99
C143 N144 1.483(15)
C143 H14E 0.99
C143 H14F 0.99
N144 C145 1.304(14)
C145 C146 1.350(16)
C145 H145 0.95
C146 N147 1.359(13)
C146 C151 1.385(17)
N147 C148 1.317(13)
C148 C149 1.446(17)
C148 H148 0.95
C149 C150 1.418(17)
C149 C152 1.494(15)
C150 C151 1.401(17)
C150 H150 0.95
C151 H151 0.95
C152 C153 1.511(14)
C152 H15A 0.99
C152 H15B 0.99
C153 C154 1.565(14)
C153 H15C 0.99
C153 H15D 0.99
C154 C155 1.390(13)
C154 C159 1.413(14)
C155 N156 1.379(12)
C155 H155 0.95
N156 C157 1.357(10)
C157 C158 1.354(11)
C157 C160 1.428(12)
C158 C159 1.426(13)
C158 H158 0.95
C159 H159 0.95
C160 N161 1.367(11)
C160 C165 1.411(13)
N161 C162 1.336(11)
C162 C163 1.388(13)
C162 H162 0.95
C163 C164 1.421(13)
C163 C166 1.562(15)
C164 C165 1.412(14)
C164 H164 0.95
C165 H165 0.95
C166 C167 1.497(17)
C166 H16A 0.99
C166 H16B 0.99
C167 C168 1.530(18)
C167 H16C 0.99
C167 H16D 0.99
C168 C173 1.366(18)
C168 C169 1.415(16)
C169 N170 1.425(16)
C169 H169 0.95
C171 N170 1.297(17)
C171 C172 1.293(19)
C171 C174 1.41(2)
C172 C173 1.42(2)
C172 H172 0.95
C173 H173 0.95
C174 N175 1.398(16)
C174 H174 0.95
N175 C176 1.465(15)
C176 C177 1.34(3)
C176 H17C 0.99
C176 H17D 0.99
C177 O178 1.35(4)
C177 H17E 0.99
C177 H17F 0.99
O178 C179 1.469(17)
C179 C180 1.514(18)
C179 H17G 0.99
C179 H17H 0.99
C180 O181 1.515(16)
C180 H18G 0.99
C180 H18H 0.99
O181 C182 1.475(19)
C182 C183 1.50(2)
C182 H18C 0.99
C182 H18D 0.99
C183 N184 1.504(17)
C183 H18E 0.99
C183 H18F 0.99
N184 C185 1.248(19)
C185 C186 1.57(2)
C185 H185 0.95
C186 N187 1.431(16)
C186 C191 1.44(2)
N187 C188 1.307(12)
C188 C189 1.432(15)
C188 H188 0.95
C189 C190 1.380(18)
C189 C192 1.429(16)
C190 C191 1.28(2)
C190 H190 0.95
C191 H191 0.95
C192 C193 1.492(15)
C192 H19A 0.99
C192 H19B 0.99
C193 C194 1.487(14)
C193 H19C 0.99
C193 H19D 0.99
C194 C195 1.391(14)
C194 C199 1.420(14)
C195 N196 1.419(13)
C195 H195 0.95
N196 C197 1.352(11)
C197 C198 1.349(12)
C198 C199 1.422(14)
C198 H198 0.95
C199 H199 0.95
P1 F16 1.574(10)
P1 F17 1.565(10)
P1 F13 1.599(9)
P1 F14 1.602(9)
P1 F11 1.609(6)
P1 F12 1.621(6)
P1 F15 1.662(12)
P2 F21 1.495(9)
P2 F24 1.509(9)
P2 F25 1.540(10)
P2 F22 1.548(10)
P2 F23 1.549(10)
P2 F26 1.590(11)
P3 F32 1.502(9)
P3 F34 1.511(10)
P3 F36 1.535(11)
P3 F35 1.535(11)
P3 F33 1.533(10)
P3 F31 1.548(10)
P4 F42 1.538(9)
P4 F45 1.544(9)
P4 F43 1.542(9)
P4 F46 1.600(9)
P4 F41 1.595(9)
P4 F44 1.603(9)
P5 F52 1.538(10)
P5 F53 1.552(8)
P5 F55 1.569(9)
P5 F56 1.609(9)
P5 F54 1.620(9)
P5 F51 1.623(10)
P6 F61 1.515(11)
P6 F63 1.548(11)
P6 F65 1.541(8)
P6 F62 1.557(12)
P6 F66 1.558(8)
P6 F64 1.568(13)
P7 F74 1.531(12)
P7 F72 1.574(13)
P7 F73 1.578(16)
P7 F76 1.624(19)
P7 F75 1.652(16)
P7 F71 1.667(16)
P8 F85 1.457(15)
P8 F86 1.439(18)
P8 F83 1.56(3)
P8 F81 1.666(16)
P8 F82 1.687(19)
P8 F84 1.706(18)
N200 C201 1.128(19)
C201 C202 1.44(2)
C202 H20C 0.98
C202 H20D 0.98
C202 H20E 0.98
N210 C211 1.161(19)
C211 C212 1.49(2)
C212 H21C 0.98
C212 H21D 0.98
C212 H21E 0.98
C221 C220 0.96(3)
C221 C222 2.55(3)
O3S C712 1.16(3)
O4S C714 1.62(4)
O4S C716 1.81(3)
O5S C713 1.15(3)
O6S C711 1.14(3)
C709 C710 1.74(7)
C714 C716 1.34(4)
C715 C716 1.58(5)

loop_
_geom_torsion_atom_site_label_1
_geom_torsion_atom_site_label_2
_geom_torsion_atom_site_label_3
_geom_torsion_atom_site_label_4
_geom_torsion
N90 Fe1 N1 C6 91.7(9)
N95 Fe1 N1 C6 132(4)
N196 Fe1 N1 C6 -178.9(9)
N104 Fe1 N1 C6 -4.9(9)
N107 Fe1 N1 C6 -85.6(9)
N90 Fe1 N1 C2 -84.1(7)
N95 Fe1 N1 C2 -44(4)
N196 Fe1 N1 C2 5.3(6)
N104 Fe1 N1 C2 179.3(7)
N107 Fe1 N1 C2 98.7(7)
C6 N1 C2 C3 -2.5(15)
Fe1 N1 C2 C3 173.5(8)
C6 N1 C2 C197 -178.3(9)
Fe1 N1 C2 C197 -2.3(11)
N1 C2 C3 C4 5.6(15)
C197 C2 C3 C4 -178.8(9)
C2 C3 C4 C5 -4.4(17)
C3 C4 C5 C6 0.2(18)
C3 C4 C5 C7 -178.2(12)
C2 N1 C6 C5 -2.0(17)
Fe1 N1 C6 C5 -177.5(9)
C4 C5 C6 N1 3.1(19)
C7 C5 C6 N1 -178.5(12)
C6 C5 C7 C8 128.2(14)
C4 C5 C7 C8 -53.5(17)
C5 C7 C8 C9 -51.9(16)
C7 C8 C9 C10 118.8(14)
C7 C8 C9 C14 -56.7(18)
C14 C9 C10 N11 -3.8(19)
C8 C9 C10 N11 -179.9(12)
C9 C10 N11 C12 -2.3(18)
C9 C10 N11 Fe2 174.6(10)
N116 Fe2 N11 C12 95.3(10)
N16 Fe2 N11 C12 0.2(10)
N25 Fe2 N11 C12 -93.7(11)
N121 Fe2 N11 C12 175.9(10)
N28 Fe2 N11 C12 -100(10)
N116 Fe2 N11 C10 -81.3(11)
N16 Fe2 N11 C10 -176.4(11)
N25 Fe2 N11 C10 89.7(11)
N121 Fe2 N11 C10 -0.7(11)
N28 Fe2 N11 C10 84(10)
C10 N11 C12 C13 10(2)
Fe2 N11 C12 C13 -167.3(13)
C10 N11 C12 C15 176.2(11)
Fe2 N11 C12 C15 -1.1(16)
N11 C12 C13 C14 -10(2)
C15 C12 C13 C14 -176.1(12)
C12 C13 C14 C9 1(2)
C10 C9 C14 C13 4(2)
C8 C9 C14 C13 -179.8(14)
N11 C12 C15 N16 1.7(18)
C13 C12 C15 N16 171.2(12)
C12 C15 N16 C17 179.4(10)
C12 C15 N16 Fe2 -1.5(16)
N11 Fe2 N16 C15 0.8(10)
N116 Fe2 N16 C15 -87.3(10)
N25 Fe2 N16 C15 99.1(11)
N121 Fe2 N16 C15 -27(3)
N28 Fe2 N16 C15 178.6(10)
N11 Fe2 N16 C17 179.9(8)
N116 Fe2 N16 C17 91.8(8)
N25 Fe2 N16 C17 -81.8(9)
N121 Fe2 N16 C17 152(2)
N28 Fe2 N16 C17 -2.4(8)
C15 N16 C17 C18 -101.4(19)
Fe2 N16 C17 C18 79.6(15)
N16 C17 C18 O19 59(2)
C17 C18 O19 C20 -177.4(14)
C18 O19 C20 C21 127(2)
O19 C20 C21 O22 -64(3)
C20 C21 O22 C23 97(3)
C21 O22 C23 C24 -163.3(18)
O22 C23 C24 N25 52(3)
C23 C24 N25 C26 -63(4)
C23 C24 N25 Fe2 107(3)
N11 Fe2 N25 C26 -179.4(19)
N116 Fe2 N25 C26 -47(4)
N16 Fe2 N25 C26 102(2)
N121 Fe2 N25 C26 -86(2)
N28 Fe2 N25 C26 0.4(19)
N11 Fe2 N25 C24 9.5(13)
N116 Fe2 N25 C24 142(2)
N16 Fe2 N25 C24 -69.6(13)
N121 Fe2 N25 C24 102.8(13)
N28 Fe2 N25 C24 -170.8(13)
C24 N25 C26 C27 172.5(15)
Fe2 N25 C26 C27 3(3)
N25 C26 C27 C32 172(2)
N25 C26 C27 N28 -6(3)
C32 C27 N28 C29 3.2(18)
C26 C27 N28 C29 -178.2(12)
C32 C27 N28 Fe2 -172.9(12)
C26 C27 N28 Fe2 5.7(14)
N11 Fe2 N28 C29 -17E1(6)
N116 Fe2 N28 C29 -8.2(9)
N16 Fe2 N28 C29 87.4(9)
N25 Fe2 N28 C29 -179.2(10)
N121 Fe2 N28 C29 -88.6(9)
N11 Fe2 N28 C27 3(11)
N116 Fe2 N28 C27 167.4(8)
N16 Fe2 N28 C27 -97.0(8)
N25 Fe2 N28 C27 -3.6(9)
N121 Fe2 N28 C27 87.0(8)
C27 N28 C29 C30 -3.2(16)
Fe2 N28 C29 C30 172.3(9)
N28 C29 C30 C31 -1.7(19)
N28 C29 C30 C33 177.1(11)
C33 C30 C31 C32 -172.2(18)
C29 C30 C31 C32 7(3)
C30 C31 C32 C27 -7(4)
N28 C27 C32 C31 2(3)
C26 C27 C32 C31 -176(2)
C31 C30 C33 C34 -138.3(14)
C29 C30 C33 C34 43.1(18)
C30 C33 C34 C35 54.8(16)
C33 C34 C35 C36 39.9(16)
C33 C34 C35 C40 -137.2(11)
C40 C35 C36 N37 -5.2(16)
C34 C35 C36 N37 177.6(10)
C35 C36 N37 C38 3.8(16)
C35 C36 N37 Fe3 -179.8(8)
N135 Fe3 N37 C38 172.6(7)
N130 Fe3 N37 C38 87.7(7)
N42 Fe3 N37 C38 -4.8(7)
N147 Fe3 N37 C38 -90.2(7)
N144 Fe3 N37 C38 -49(2)
N135 Fe3 N37 C36 -4.0(9)
N130 Fe3 N37 C36 -88.9(9)
N42 Fe3 N37 C36 178.6(9)
N147 Fe3 N37 C36 93.2(9)
N144 Fe3 N37 C36 134(2)
C36 N37 C38 C39 0.0(14)
Fe3 N37 C38 C39 -176.7(7)
C36 N37 C38 C41 178.0(9)
Fe3 N37 C38 C41 1.2(11)
N37 C38 C39 C40 -2.0(14)
C41 C38 C39 C40 -179.8(9)
C38 C39 C40 C35 0.3(14)
C36 C35 C40 C39 3.1(14)
C34 C35 C40 C39 -179.6(9)
N37 C38 C41 C46 179.3(9)
C39 C38 C41 C46 -2.8(15)
N37 C38 C41 N42 5.2(12)
C39 C38 C41 N42 -176.9(8)
C46 C41 N42 C43 2.5(14)
C38 C41 N42 C43 176.8(8)
C46 C41 N42 Fe3 176.5(8)
C38 C41 N42 Fe3 -9.2(10)
N135 Fe3 N42 C41 -19(4)
N130 Fe3 N42 C41 -81.8(7)
N37 Fe3 N42 C41 7.9(7)
N147 Fe3 N42 C41 101.5(7)
N144 Fe3 N42 C41 -179.6(7)
N135 Fe3 N42 C43 155(4)
N130 Fe3 N42 C43 91.7(9)
N37 Fe3 N42 C43 -178.6(9)
N147 Fe3 N42 C43 -85.0(8)
N144 Fe3 N42 C43 -6.0(9)
C41 N42 C43 C44 -3.4(14)
Fe3 N42 C43 C44 -176.7(7)
N42 C43 C44 C45 1.2(16)
N42 C43 C44 C47 179.5(9)
C43 C44 C45 C46 1.8(15)
C47 C44 C45 C46 -176.5(9)
N42 C41 C46 C45 0.6(16)
C38 C41 C46 C45 -172.9(9)
C44 C45 C46 C41 -2.7(15)
C45 C44 C47 C48 -55.7(14)
C43 C44 C47 C48 126.0(11)
C44 C47 C48 C49 -54.8(14)
C47 C48 C49 C50 125.1(11)
C47 C48 C49 C54 -52.1(17)
C54 C49 C50 N51 0.4(18)
C48 C49 C50 N51 -176.9(10)
C49 C50 N51 C52 -2.9(16)
C49 C50 N51 Fe4 172.6(8)
N56 Fe4 N51 C50 -179.6(10)
N64 Fe4 N51 C50 88.8(9)
N156 Fe4 N51 C50 -84.8(9)
N67 Fe4 N51 C50 83(9)
N161 Fe4 N51 C50 -3.6(9)
N56 Fe4 N51 C52 -4.1(7)
N64 Fe4 N51 C52 -95.7(8)
N156 Fe4 N51 C52 90.7(8)
N67 Fe4 N51 C52 -102(9)
N161 Fe4 N51 C52 171.8(7)
C50 N51 C52 C53 6.4(16)
Fe4 N51 C52 C53 -169.7(9)
C50 N51 C52 C55 179.0(9)
Fe4 N51 C52 C55 2.8(12)
C55 C52 C53 C54 -178.8(13)
N51 C52 C53 C54 -8(2)
C52 C53 C54 C49 5(2)
C50 C49 C54 C53 -1.3(19)
C48 C49 C54 C53 175.8(12)
C53 C52 C55 N56 172.9(12)
N51 C52 C55 N56 1.1(15)
C52 C55 N56 C57 -177.8(9)
C52 C55 N56 Fe4 -4.4(14)
N51 Fe4 N56 C55 4.5(8)
N64 Fe4 N56 C55 100.9(8)
N156 Fe4 N56 C55 -84.5(8)
N67 Fe4 N56 C55 -178.0(8)
N161 Fe4 N56 C55 -41(4)
N51 Fe4 N56 C57 177.1(9)
N64 Fe4 N56 C57 -86.5(9)
N156 Fe4 N56 C57 88.1(9)
N67 Fe4 N56 C57 -5.3(9)
N161 Fe4 N56 C57 132(4)
C55 N56 C57 C58 -108.2(13)
Fe4 N56 C57 C58 79.6(12)
N56 C57 C58 O59 66.4(15)
C57 C58 O59 C60 -174.2(18)
C58 O59 C60 C60A 116(3)
O59 C60 C60A O61 -56(4)
C60 C60A O61 C62 99(2)
C60A O61 C62 C63 -166.8(15)
O61 C62 C63 N64 63.1(17)
C62 C63 N64 C65 -85.6(17)
C62 C63 N64 Fe4 92.8(14)
N51 Fe4 N64 C65 -173.7(9)
N56 Fe4 N64 C65 103.1(10)
N156 Fe4 N64 C65 -39(3)
N67 Fe4 N64 C65 6.0(9)
N161 Fe4 N64 C65 -80.4(9)
N51 Fe4 N64 C63 7.8(9)
N56 Fe4 N64 C63 -75.5(9)
N156 Fe4 N64 C63 142(2)
N67 Fe4 N64 C63 -172.5(9)
N161 Fe4 N64 C63 101.1(9)
C63 N64 C65 C66 175.4(10)
Fe4 N64 C65 C66 -3.2(15)
N64 C65 C66 N67 -3.5(16)
N64 C65 C66 C71 174.7(11)
C71 C66 N67 C68 1.7(14)
C65 C66 N67 C68 179.9(9)
C71 C66 N67 Fe4 -169.9(8)
C65 C66 N67 Fe4 8.4(11)
N51 Fe4 N67 C66 -2(9)
N56 Fe4 N67 C66 -99.1(7)
N64 Fe4 N67 C66 -7.9(7)
N156 Fe4 N67 C66 165.8(7)
N161 Fe4 N67 C66 84.8(7)
N51 Fe4 N67 C68 -172(8)
N56 Fe4 N67 C68 91.0(9)
N64 Fe4 N67 C68 -177.8(9)
N156 Fe4 N67 C68 -4.1(9)
N161 Fe4 N67 C68 -85.1(9)
C66 N67 C68 C69 -2.8(15)
Fe4 N67 C68 C69 166.9(9)
N67 C68 C69 C72 174.5(10)
N67 C68 C69 C70 1.5(16)
C68 C69 C70 C71 1.0(15)
C72 C69 C70 C71 -171.7(11)
C69 C70 C71 C66 -2.0(17)
N67 C66 C71 C70 0.6(17)
C65 C66 C71 C70 -177.5(11)
C68 C69 C72 C73 45.4(15)
C70 C69 C72 C73 -142.5(11)
C69 C72 C73 C74 53.0(13)
C72 C73 C74 C75 44.5(12)
C72 C73 C74 C79 -137.5(9)
C79 C74 C75 N76 -2.3(14)
C73 C74 C75 N76 175.7(8)
C74 C75 N76 C77 5.1(13)
C74 C75 N76 Fe5 179.9(7)
N170 Fe5 N76 C77 89.1(7)
N175 Fe5 N76 C77 168.5(7)
N187 Fe5 N76 C77 -93.8(7)
N184 Fe5 N76 C77 -53(2)
N81 Fe5 N76 C77 -5.2(6)
N170 Fe5 N76 C75 -85.9(8)
N175 Fe5 N76 C75 -6.5(8)
N187 Fe5 N76 C75 91.2(8)
N184 Fe5 N76 C75 132(2)
N81 Fe5 N76 C75 179.9(8)
C75 N76 C77 C78 -5.1(12)
Fe5 N76 C77 C78 179.6(7)
C75 N76 C77 C80 -178.7(8)
Fe5 N76 C77 C80 5.9(10)
N76 C77 C78 C79 2.5(14)
C80 C77 C78 C79 175.4(9)
C75 C74 C79 C78 -0.3(14)
C73 C74 C79 C78 -178.4(8)
C77 C78 C79 C74 0.3(14)
N76 C77 C80 N81 -3.1(12)
C78 C77 C80 N81 -176.4(9)
N76 C77 C80 C85 -178.1(8)
C78 C77 C80 C85 8.6(15)
C77 C80 N81 C82 -178.5(8)
C85 C80 N81 C82 -3.2(13)
C77 C80 N81 Fe5 -1.2(10)
C85 C80 N81 Fe5 174.2(7)
N170 Fe5 N81 C80 -83.7(7)
N175 Fe5 N81 C80 -58(3)
N76 Fe5 N81 C80 3.4(6)
N187 Fe5 N81 C80 96.1(7)
N184 Fe5 N81 C80 174.6(7)
N170 Fe5 N81 C82 93.3(9)
N175 Fe5 N81 C82 119(3)
N76 Fe5 N81 C82 -179.5(8)
N187 Fe5 N81 C82 -86.8(8)
N184 Fe5 N81 C82 -8.3(9)
C80 N81 C82 C83 1.3(14)
Fe5 N81 C82 C83 -175.6(7)
N81 C82 C83 C84 -0.5(15)
N81 C82 C83 C86 -178.9(9)
C82 C83 C84 C85 1.6(14)
C86 C83 C84 C85 180.0(9)
C83 C84 C85 C80 -3.6(15)
N81 C80 C85 C84 4.5(15)
C77 C80 C85 C84 179.4(9)
C82 C83 C86 C87 122.9(11)
C84 C83 C86 C87 -55.5(13)
C83 C86 C87 C88 -53.2(13)
C86 C87 C88 C89 120.0(9)
C86 C87 C88 C93 -60.0(12)
C93 C88 C89 N90 0
C87 C88 C89 N90 -180.0(7)
C88 C89 N90 C91 0
C88 C89 N90 Fe1 177.8(5)
N95 Fe1 N90 C91 -2.7(4)
N196 Fe1 N90 C91 92.9(4)
N104 Fe1 N90 C91 -94.3(4)
N1 Fe1 N90 C91 173.4(4)
N107 Fe1 N90 C91 -124(5)
N95 Fe1 N90 C89 179.4(5)
N196 Fe1 N90 C89 -85.0(5)
N104 Fe1 N90 C89 87.8(5)
N1 Fe1 N90 C89 -4.5(5)
N107 Fe1 N90 C89 59(5)
C89 N90 C91 C92 0
Fe1 N90 C91 C92 -178.1(4)
C89 N90 C91 C94 -179.7(8)
Fe1 N90 C91 C94 2.2(7)
N90 C91 C92 C93 0
C94 C91 C92 C93 179.6(8)
C91 C92 C93 C88 0
C89 C88 C93 C92 0
C87 C88 C93 C92 179.9(8)
N90 C91 C94 N95 0.2(12)
C92 C91 C94 N95 -179.4(7)
C91 C94 N95 C96 -178.8(8)
C91 C94 N95 Fe1 -2.5(13)
N90 Fe1 N95 C94 3.0(8)
N196 Fe1 N95 C94 -86.2(9)
N104 Fe1 N95 C94 99.2(9)
N1 Fe1 N95 C94 -37(4)
N107 Fe1 N95 C94 -179.7(9)
N90 Fe1 N95 C96 178.9(9)
N196 Fe1 N95 C96 89.7(9)
N104 Fe1 N95 C96 -84.9(9)
N1 Fe1 N95 C96 138(3)
N107 Fe1 N95 C96 -3.8(9)
C94 N95 C96 C97 -98.7(15)
Fe1 N95 C96 C97 85.6(13)
N95 C96 C97 O98 61.1(16)
C96 C97 O98 C99 -170.3(13)
C97 O98 C99 C100 127(2)
O98 C99 C100 O101 -78(3)
C99 C100 O101 C102 115(2)
C100 O101 C102 C103 -153(2)
O101 C102 C103 N104 50(4)
C102 C103 N104 C105 -76(3)
C102 C103 N104 Fe1 101(2)
N90 Fe1 N104 C105 -174.0(9)
N95 Fe1 N104 C105 102.6(9)
N196 Fe1 N104 C105 -43(3)
N1 Fe1 N104 C105 -81.5(9)
N107 Fe1 N104 C105 4.4(9)
N90 Fe1 N104 C103 8.2(10)
N95 Fe1 N104 C103 -75.2(10)
N196 Fe1 N104 C103 139(2)
N1 Fe1 N104 C103 100.7(10)
N107 Fe1 N104 C103 -173.3(10)
C103 N104 C105 C106 176.3(11)
Fe1 N104 C105 C106 -1.6(15)
N104 C105 C106 N107 -4.1(17)
N104 C105 C106 C111 172.8(12)
C111 C106 N107 C108 5.6(16)
C105 C106 N107 C108 -177.3(10)
C111 C106 N107 Fe1 -169.8(9)
C105 C106 N107 Fe1 7.3(11)
N90 Fe1 N107 C108 -152(5)
N95 Fe1 N107 C108 87.3(9)
N196 Fe1 N107 C108 -8.7(9)
N104 Fe1 N107 C108 178.3(9)
N1 Fe1 N107 C108 -89.0(8)
N90 Fe1 N107 C106 23(6)
N95 Fe1 N107 C106 -97.5(7)
N196 Fe1 N107 C106 166.5(7)
N104 Fe1 N107 C106 -6.5(7)
N1 Fe1 N107 C106 86.1(7)
C106 N107 C108 C109 -8.0(14)
Fe1 N107 C108 C109 166.7(7)
N107 C108 C109 C110 4.6(14)
N107 C108 C109 C112 179.0(9)
C112 C109 C110 C111 -172.9(10)
C108 C109 C110 C111 1.1(16)
C109 C110 C111 C106 -3.4(17)
N107 C106 C111 C110 0.2(17)
C105 C106 C111 C110 -176.4(11)
C110 C109 C112 C113 -145.1(10)
C108 C109 C112 C113 41.1(13)
C109 C112 C113 C114 57.9(13)
C112 C113 C114 C115 47.3(13)
C112 C113 C114 C119 -136.2(9)
C119 C114 C115 N116 1.4(15)
C113 C114 C115 N116 177.9(8)
C114 C115 N116 C117 -0.7(14)
C114 C115 N116 Fe2 177.5(7)
N11 Fe2 N116 C117 89.2(7)
N16 Fe2 N116 C117 167.3(8)
N25 Fe2 N116 C117 -44(3)
N121 Fe2 N116 C117 -4.4(7)
N28 Fe2 N116 C117 -90.3(7)
N11 Fe2 N116 C115 -89.1(8)
N16 Fe2 N116 C115 -10.9(9)
N25 Fe2 N116 C115 138(2)
N121 Fe2 N116 C115 177.4(8)
N28 Fe2 N116 C115 91.5(8)
C115 N116 C117 C118 -0.8(14)
Fe2 N116 C117 C118 -179.2(7)
C115 N116 C117 C120 -178.7(9)
Fe2 N116 C117 C120 2.9(11)
N116 C117 C118 C119 1.5(14)
C120 C117 C118 C119 179.2(9)
C117 C118 C119 C114 -0.8(14)
C115 C114 C119 C118 -0.7(14)
C113 C114 C119 C118 -177.2(8)
N116 C117 C120 N121 1.5(13)
C118 C117 C120 N121 -176.3(9)
N116 C117 C120 C125 -177.5(10)
C118 C117 C120 C125 4.7(17)
C125 C120 N121 C122 1.5(16)
C117 C120 N121 C122 -177.5(10)
C125 C120 N121 Fe2 174.0(8)
C117 C120 N121 Fe2 -5.0(12)
N11 Fe2 N121 C120 -83.6(8)
N116 Fe2 N121 C120 5.0(7)
N16 Fe2 N121 C120 -57(3)
N25 Fe2 N121 C120 177.2(9)
N28 Fe2 N121 C120 98.7(8)
N11 Fe2 N121 C122 88.7(9)
N116 Fe2 N121 C122 177.3(9)
N16 Fe2 N121 C122 116(2)
N25 Fe2 N121 C122 -10.5(10)
N28 Fe2 N121 C122 -89.0(9)
C120 N121 C122 C123 -3.5(17)
Fe2 N121 C122 C123 -175.1(8)
N121 C122 C123 C124 3.8(18)
N121 C122 C123 C126 -178.4(10)
C122 C123 C124 C125 -2.2(18)
C126 C123 C124 C125 -179.8(10)
N121 C120 C125 C124 0.2(16)
C117 C120 C125 C124 179.2(10)
C123 C124 C125 C120 0.1(17)
C124 C123 C126 C127 -61.0(15)
C122 C123 C126 C127 121.3(12)
C123 C126 C127 C128 -49.8(14)
C126 C127 C128 C129 117.6(12)
C126 C127 C128 C133 -58.3(15)
C133 C128 C129 N130 -3.4(17)
C127 C128 C129 N130 -179.6(10)
C128 C129 N130 C131 1.0(17)
C128 C129 N130 Fe3 175.4(9)
N135 Fe3 N130 C129 -177.3(10)
N37 Fe3 N130 C129 -83.1(10)
N42 Fe3 N130 C129 -2.6(10)
N147 Fe3 N130 C129 61(7)
N144 Fe3 N130 C129 89.6(10)
N135 Fe3 N130 C131 -2.9(8)
N37 Fe3 N130 C131 91.4(8)
N42 Fe3 N130 C131 171.9(8)
N147 Fe3 N130 C131 -124(6)
N144 Fe3 N130 C131 -96.0(8)
C129 N130 C131 C132 2.1(18)
Fe3 N130 C131 C132 -173.2(11)
C129 N130 C131 C134 177.3(10)
Fe3 N130 C131 C134 2.0(12)
N130 C131 C132 C133 -2(2)
C134 C131 C132 C133 -176.7(12)
C131 C132 C133 C128 0(2)
C129 C128 C133 C132 3.1(18)
C127 C128 C133 C132 179.2(12)
C132 C131 C134 N135 175.5(13)
N130 C131 C134 N135 0.5(16)
C131 C134 N135 C136 -178.7(10)
C131 C134 N135 Fe3 -2.8(14)
N130 Fe3 N135 C134 3.0(8)
N37 Fe3 N135 C134 -86.7(8)
N42 Fe3 N135 C134 -60(4)
N147 Fe3 N135 C134 179.8(8)
N144 Fe3 N135 C134 100.3(8)
N130 Fe3 N135 C136 178.6(9)
N37 Fe3 N135 C136 88.9(9)
N42 Fe3 N135 C136 115(4)
N147 Fe3 N135 C136 -4.6(9)
N144 Fe3 N135 C136 -84.1(10)
C134 N135 C136 C137 -99.4(17)
Fe3 N135 C136 C137 85.4(15)
N135 C136 C137 O138 57(2)
C136 C137 O138 C139 -169.9(17)
C137 O138 C139 C140 125(3)
O138 C139 C140 O141 -60(4)
C139 C140 O141 C142 97(2)
C140 O141 C142 C143 -167.5(12)
O141 C142 C143 N144 69.1(14)
C142 C143 N144 C145 -92.3(16)
C142 C143 N144 Fe3 91.5(13)
N135 Fe3 N144 C145 103.1(10)
N130 Fe3 N144 C145 -171.5(9)
N37 Fe3 N144 C145 -35(3)
N42 Fe3 N144 C145 -78.8(9)
N147 Fe3 N144 C145 6.7(9)
N135 Fe3 N144 C143 -80.3(10)
N130 Fe3 N144 C143 5.0(10)
N37 Fe3 N144 C143 141(2)
N42 Fe3 N144 C143 97.8(9)
N147 Fe3 N144 C143 -176.7(10)
C143 N144 C145 C146 176.6(12)
Fe3 N144 C145 C146 -6.8(16)
N144 C145 C146 N147 1.9(19)
N144 C145 C146 C151 175.2(13)
C145 C146 N147 C148 -179.7(11)
C151 C146 N147 C148 6.6(18)
C145 C146 N147 Fe3 4.0(15)
C151 C146 N147 Fe3 -169.7(10)
N135 Fe3 N147 C148 85.8(9)
N130 Fe3 N147 C148 -153(6)
N37 Fe3 N147 C148 -8.9(9)
N42 Fe3 N147 C148 -89.1(9)
N144 Fe3 N147 C148 178.2(10)
N135 Fe3 N147 C146 -98.2(9)
N130 Fe3 N147 C146 23(7)
N37 Fe3 N147 C146 167.1(9)
N42 Fe3 N147 C146 86.9(9)
N144 Fe3 N147 C146 -5.8(9)
C146 N147 C148 C149 -5.1(17)
Fe3 N147 C148 C149 170.7(8)
N147 C148 C149 C150 -0.5(18)
N147 C148 C149 C152 -179.4(10)
C148 C149 C150 C151 4.2(17)
C152 C149 C150 C151 -176.9(11)
N147 C146 C151 C150 -3(2)
C145 C146 C151 C150 -175.7(13)
C149 C150 C151 C146 -3(2)
C150 C149 C152 C153 -138.5(12)
C148 C149 C152 C153 40.4(16)
C149 C152 C153 C154 56.5(14)
C152 C153 C154 C155 46.5(13)
C152 C153 C154 C159 -134.8(10)
C159 C154 C155 N156 -0.4(14)
C153 C154 C155 N156 178.3(8)
C154 C155 N156 C157 1.3(13)
C154 C155 N156 Fe4 176.1(7)
N51 Fe4 N156 C157 87.2(6)
N56 Fe4 N156 C157 170.1(7)
N64 Fe4 N156 C157 -48(3)
N67 Fe4 N156 C157 -92.3(6)
N161 Fe4 N156 C157 -6.0(6)
N51 Fe4 N156 C155 -87.8(8)
N56 Fe4 N156 C155 -4.9(8)
N64 Fe4 N156 C155 137(2)
N67 Fe4 N156 C155 92.7(7)
N161 Fe4 N156 C155 179.0(8)
C155 N156 C157 C158 -3.3(12)
Fe4 N156 C157 C158 -178.6(7)
C155 N156 C157 C160 -179.5(8)
Fe4 N156 C157 C160 5.2(9)
N156 C157 C158 C159 4.3(13)
C160 C157 C158 C159 -179.9(8)
C155 C154 C159 C158 1.4(13)
C153 C154 C159 C158 -177.4(8)
C157 C158 C159 C154 -3.3(13)
C158 C157 C160 N161 -176.5(8)
N156 C157 C160 N161 -0.4(11)
C158 C157 C160 C165 4.1(14)
N156 C157 C160 C165 -179.7(8)
C165 C160 N161 C162 -2.6(14)
C157 C160 N161 C162 178.0(8)
C165 C160 N161 Fe4 175.0(7)
C157 C160 N161 Fe4 -4.4(10)
N51 Fe4 N161 C162 93.7(8)
N56 Fe4 N161 C162 139(3)
N64 Fe4 N161 C162 -3.1(9)
N156 Fe4 N161 C162 -177.1(8)
N67 Fe4 N161 C162 -83.9(8)
N51 Fe4 N161 C160 -83.7(6)
N56 Fe4 N161 C160 -39(4)
N64 Fe4 N161 C160 179.5(7)
N156 Fe4 N161 C160 5.5(6)
N67 Fe4 N161 C160 98.8(6)
C160 N161 C162 C163 3.0(15)
Fe4 N161 C162 C163 -174.1(8)
N161 C162 C163 C164 -2.9(16)
N161 C162 C163 C166 -179.9(10)
C162 C163 C164 C165 2.4(16)
C166 C163 C164 C165 179.4(10)
N161 C160 C165 C164 2.1(14)
C157 C160 C165 C164 -178.5(9)
C163 C164 C165 C160 -2.1(15)
C162 C163 C166 C167 125.1(12)
C164 C163 C166 C167 -51.8(15)
C163 C166 C167 C168 -57.1(15)
C166 C167 C168 C173 -51.8(18)
C166 C167 C168 C169 121.8(13)
C173 C168 C169 N170 -3(2)
C167 C168 C169 N170 -177.4(12)
C172 C171 N170 C169 7(2)
C174 C171 N170 C169 177.6(12)
C172 C171 N170 Fe5 -173.1(15)
C174 C171 N170 Fe5 -2.9(18)
C168 C169 N170 C171 -2.3(18)
C168 C169 N170 Fe5 178.1(10)
N175 Fe5 N170 C171 0.6(11)
N76 Fe5 N170 C171 96.2(12)
N187 Fe5 N170 C171 0(10)
N184 Fe5 N170 C171 -91.4(12)
N81 Fe5 N170 C171 177.4(12)
N175 Fe5 N170 C169 -180.0(12)
N76 Fe5 N170 C169 -84.3(11)
N187 Fe5 N170 C169 18E1(10)
N184 Fe5 N170 C169 88.1(11)
N81 Fe5 N170 C169 -3.1(11)
N170 C171 C172 C173 -6(3)
C174 C171 C172 C173 -175.5(14)
C169 C168 C173 C172 5(2)
C167 C168 C173 C172 178.9(14)
C171 C172 C173 C168 -2(2)
N170 C171 C174 N175 4.3(18)
C172 C171 C174 N175 176.5(13)
C171 C174 N175 C176 177.7(11)
C171 C174 N175 Fe5 -4.1(15)
N170 Fe5 N175 C174 2.0(9)
N76 Fe5 N175 C174 -84.7(9)
N187 Fe5 N175 C174 -178.0(9)
N184 Fe5 N175 C174 103.1(9)
N81 Fe5 N175 C174 -24(3)
N170 Fe5 N175 C176 -179.8(10)
N76 Fe5 N175 C176 93.4(9)
N187 Fe5 N175 C176 0.1(9)
N184 Fe5 N175 C176 -78.7(10)
N81 Fe5 N175 C176 154(3)
C174 N175 C176 C177 -96(3)
Fe5 N175 C176 C177 86(2)
N175 C176 C177 O178 56(2)
C176 C177 O178 C179 -167.6(16)
C177 O178 C179 C180 128(2)
O178 C179 C180 O181 -57(3)
C179 C180 O181 C182 83(3)
C180 O181 C182 C183 -161.4(18)
O181 C182 C183 N184 81.8(19)
C182 C183 N184 C185 -102(2)
C182 C183 N184 Fe5 79(2)
N170 Fe5 N184 C185 -178.2(12)
N175 Fe5 N184 C185 101.6(12)
N76 Fe5 N184 C185 -37(3)
N187 Fe5 N184 C185 4.8(12)
N81 Fe5 N184 C185 -84.1(12)
N170 Fe5 N184 C183 0.6(11)
N175 Fe5 N184 C183 -79.7(11)
N76 Fe5 N184 C183 141.3(19)
N187 Fe5 N184 C183 -176.4(11)
N81 Fe5 N184 C183 94.6(10)
C183 N184 C185 C186 -177.9(11)
Fe5 N184 C185 C186 0.9(18)
N184 C185 C186 N187 -8.4(16)
N184 C185 C186 C191 175.7(14)
C191 C186 N187 C188 -2.2(15)
C185 C186 N187 C188 -178.6(9)
C191 C186 N187 Fe5 -171.0(10)
C185 C186 N187 Fe5 12.6(11)
N170 Fe5 N187 C188 92(10)
N175 Fe5 N187 C188 90.6(9)
N76 Fe5 N187 C188 -4.9(9)
N184 Fe5 N187 C188 -176.9(10)
N81 Fe5 N187 C188 -86.3(9)
N170 Fe5 N187 C186 -102(10)
N175 Fe5 N187 C186 -102.8(8)
N76 Fe5 N187 C186 161.7(8)
N184 Fe5 N187 C186 -10.3(8)
N81 Fe5 N187 C186 80.3(8)
C186 N187 C188 C189 2.2(15)
Fe5 N187 C188 C189 169.6(8)
N187 C188 C189 C190 -3.2(17)
N187 C188 C189 C192 177.9(11)
C188 C189 C190 C191 4(2)
C192 C189 C190 C191 -176.8(14)
C189 C190 C191 C186 -5(2)
N187 C186 C191 C190 4(2)
C185 C186 C191 C190 178.9(14)
C190 C189 C192 C193 -137.1(12)
C188 C189 C192 C193 41.8(17)
C189 C192 C193 C194 53.3(15)
C192 C193 C194 C195 48.5(14)
C192 C193 C194 C199 -136.6(11)
C199 C194 C195 N196 1.4(15)
C193 C194 C195 N196 176.4(9)
C194 C195 N196 C197 2.6(14)
C194 C195 N196 Fe1 175.2(7)
N90 Fe1 N196 C197 84.2(7)
N95 Fe1 N196 C197 167.4(7)
N104 Fe1 N196 C197 -47(2)
N1 Fe1 N196 C197 -8.1(7)
N107 Fe1 N196 C197 -93.9(7)
N90 Fe1 N196 C195 -88.4(8)
N95 Fe1 N196 C195 -5.3(8)
N104 Fe1 N196 C195 140(2)
N1 Fe1 N196 C195 179.3(8)
N107 Fe1 N196 C195 93.4(8)
C195 N196 C197 C198 -6.0(13)
Fe1 N196 C197 C198 -179.1(7)
C195 N196 C197 C2 -178.1(8)
Fe1 N196 C197 C2 8.8(10)
N1 C2 C197 C198 -175.4(9)
C3 C2 C197 C198 8.9(16)
N1 C2 C197 N196 -4.0(12)
C3 C2 C197 N196 -179.7(9)
N196 C197 C198 C199 5.7(15)
C2 C197 C198 C199 176.4(9)
C195 C194 C199 C198 -1.9(14)
C193 C194 C199 C198 -177.1(9)
C197 C198 C199 C194 -1.6(15)
O4S C714 C716 C715 86(2)
C714 O4S C716 C715 -89(3)
